data_7049536
loop_
_publ_author_name
'Arnold, Polly L.'
'Puig-Urrea, Laura'
'Wells, Jordann A. L.'
'Yuan, Dan'
'Cruickshank, Faye L.'
'Young, Rowan D.'

_publ_section_title
;
 Applications of boroxide ligands in supporting small molecule activation
 by U(iii) and U(iv) complexes.
;
_journal_issue 15
_journal_name_full 'Dalton transactions (Cambridge, England : 2003)'
_journal_page_first 4894
_journal_page_last 4905
_journal_paper_doi 10.1039/c8dt05051a
_journal_volume 48
_journal_year 2019
_chemical_formula_moiety '0.5(C90 H96 B3 O5 P2 U), 0.5(C72 H88 B5 O6 U)'
_chemical_formula_sum 'C81 H92 B4 O5.5 P U'
_chemical_formula_weight 1465.78
_space_group_crystal_system triclinic
_space_group_IT_number 2
_space_group_name_Hall '-P 1'
_space_group_name_H-M_alt 'P -1'
_symmetry_space_group_name_Hall '-P 1'
_symmetry_space_group_name_H-M 'P -1'
_atom_sites_solution_hydrogens geom
_audit_creation_date 2018-12-05
_audit_creation_method
;
Olex2 1.2
(compiled 2018.05.29 svn.r3508 for OlexSys, GUI svn.r5506)
;
_audit_update_record
;
2018-12-21 deposited with the CCDC.    2019-02-28 downloaded from the CCDC.
;
_cell_angle_alpha 72.304(2)
_cell_angle_beta 80.146(2)
_cell_angle_gamma 70.091(2)
_cell_formula_units_Z 4
_cell_length_a 17.2121(4)
_cell_length_b 23.0300(4)
_cell_length_c 23.4449(6)
_cell_measurement_reflns_used 16965
_cell_measurement_temperature 293(2)
_cell_measurement_theta_max 21.3100
_cell_measurement_theta_min 3.0020
_cell_volume 8300.8(3)
_computing_cell_refinement 'CrysAlisPro 1.171.38.46 (Rigaku OD, 2015)'
_computing_data_collection 'CrysAlisPro 1.171.38.46 (Rigaku OD, 2015)'
_computing_data_reduction 'CrysAlisPro 1.171.38.46 (Rigaku OD, 2015)'
_computing_molecular_graphics 'Olex2 (Dolomanov et al., 2009)'
_computing_publication_material 'Olex2 (Dolomanov et al., 2009)'
_computing_structure_refinement 'ShelXL (Sheldrick, 2015)'
_computing_structure_solution 'ShelXT (Sheldrick, 2015)'
_diffrn_ambient_temperature 170
_diffrn_detector 'CCD plate'
_diffrn_detector_area_resol_mean 16.1042
_diffrn_detector_type Eos
_diffrn_measured_fraction_theta_full 0.998
_diffrn_measured_fraction_theta_max 0.998
_diffrn_measurement_details
;
List of Runs (angles in degrees, time in seconds):

  # Type    Start    End  Width  t~exp~   \w     \q     \k     \f   Frames
#--------------------------------------------------------------------------
  1  \w    -94.00   4.00   0.70   15.00    --  -24.72 -77.00 120.00  140
  2  \w    -53.00  42.90   0.70   15.00    --  -24.72  77.00-120.00  137
  3  \w      1.00  85.00   0.70   15.00    --   26.28-131.00  14.37  120
  4  \w    -43.00  55.00   0.70   15.00    --   26.28 -77.00  60.00  140
  5  \w     -2.00  93.90   0.70   15.00    --   26.28  77.00-180.00  137
  6  \w     32.00  99.90   0.70   15.00    --   26.28-179.00  90.00   97
  7  \w    -45.00  95.70   0.70   15.00    --   26.28   0.00 -90.00  201
  8  \w    -99.00 -35.30   0.70   15.00    --  -24.72-179.00  60.00   91
  9  \w    -93.00  -7.60   0.70   15.00    --  -24.72 -57.00   0.00  122
 10  \w    -94.00   4.00   0.70   15.00    --  -24.72 -77.00 -90.00  140
 11  \w    -89.00  -8.50   0.70   15.00    --  -24.72 140.00 122.57  115
 12  \w    -99.00 -35.30   0.70   15.00    --  -24.72-179.00   0.00   91
 13  \w      4.00  95.70   0.70   15.00    --   26.28  37.00   0.00  131
 14  \w     -2.00  48.40   0.70   15.00    --   26.28  77.00  30.00   72
;
_diffrn_measurement_device 'four-circle diffractometer'
_diffrn_measurement_device_type 'Xcalibur, Eos'
_diffrn_measurement_method '\w scans'
_diffrn_orient_matrix_type 'CrysAlisPro convention (1999,Acta A55,543-557)'
_diffrn_orient_matrix_UB_11 -0.0429682000
_diffrn_orient_matrix_UB_12 0.0033995000
_diffrn_orient_matrix_UB_13 0.0044789000
_diffrn_orient_matrix_UB_21 -0.0092280000
_diffrn_orient_matrix_UB_22 0.0337302000
_diffrn_orient_matrix_UB_23 -0.0069401000
_diffrn_orient_matrix_UB_31 -0.0007381000
_diffrn_orient_matrix_UB_32 0.0022140000
_diffrn_orient_matrix_UB_33 -0.0307577000
_diffrn_radiation_monochromator graphite
_diffrn_radiation_probe x-ray
_diffrn_radiation_type MoK\a
_diffrn_radiation_wavelength 0.71073
_diffrn_reflns_av_R_equivalents 0.1409
_diffrn_reflns_av_unetI/netI 0.1107
_diffrn_reflns_Laue_measured_fraction_full 0.998
_diffrn_reflns_Laue_measured_fraction_max 0.998
_diffrn_reflns_limit_h_max 21
_diffrn_reflns_limit_h_min -21
_diffrn_reflns_limit_k_max 28
_diffrn_reflns_limit_k_min -28
_diffrn_reflns_limit_l_max 29
_diffrn_reflns_limit_l_min -29
_diffrn_reflns_number 190436
_diffrn_reflns_point_group_measured_fraction_full 0.998
_diffrn_reflns_point_group_measured_fraction_max 0.998
_diffrn_reflns_theta_full 25.242
_diffrn_reflns_theta_max 26.371
_diffrn_reflns_theta_min 2.838
_diffrn_source 'fine-focus sealed X-ray tube'
_diffrn_source_type 'Enhance (Mo) X-ray Source'
_exptl_absorpt_coefficient_mu 2.019
_exptl_absorpt_correction_T_max 1.00000
_exptl_absorpt_correction_T_min 0.95135
_exptl_absorpt_correction_type multi-scan
_exptl_absorpt_process_details
;
CrysAlisPro 1.171.38.46 (Rigaku Oxford Diffraction, 2015)
Empirical absorption correction using spherical harmonics,
 implemented in SCALE3 ABSPACK scaling algorithm.
;
_exptl_crystal_colour 'clear colourless'
_exptl_crystal_density_diffrn 1.173
_exptl_crystal_description block
_exptl_crystal_F_000 2996
_exptl_crystal_size_max 0.192
_exptl_crystal_size_mid 0.147
_exptl_crystal_size_min 0.079
_refine_diff_density_max 1.522
_refine_diff_density_min -1.060
_refine_diff_density_rms 0.114
_refine_ls_extinction_method none
_refine_ls_goodness_of_fit_ref 0.999
_refine_ls_hydrogen_treatment constr
_refine_ls_matrix_type full
_refine_ls_number_parameters 1708
_refine_ls_number_reflns 33893
_refine_ls_number_restraints 0
_refine_ls_restrained_S_all 0.999
_refine_ls_R_factor_all 0.1024
_refine_ls_R_factor_gt 0.0582
_refine_ls_shift/su_max 0.001
_refine_ls_shift/su_mean 0.000
_refine_ls_structure_factor_coef Fsqd
_refine_ls_weighting_details 'w=1/[\s^2^(Fo^2^)+(0.0454P)^2^] where P=(Fo^2^+2Fc^2^)/3'
_refine_ls_weighting_scheme calc
_refine_ls_wR_factor_gt 0.1078
_refine_ls_wR_factor_ref 0.1226
_reflns_Friedel_coverage 0.000
_reflns_number_gt 21884
_reflns_number_total 33893
_reflns_threshold_expression 'I > 2\s(I)'
_cod_data_source_file c8dt05051a2.cif
_cod_data_source_block p18047
_cod_depositor_comments 'Adding full bibliography for 7049530--7049539.cif.'
_cod_original_cell_volume 8300.8(4)
_cod_original_formula_sum 'C81 H92 B4 O5.50 P U'
_cod_database_code 7049536
_shelx_shelxl_version_number 2018/3
_chemical_oxdiff_formula 'C100 H200 B3 O3 P2 U2'
_shelx_space_group_comment
;
The symmetry employed for this shelxl refinement is uniquely defined
by the following loop, which should always be used as a source of
symmetry information in preference to the above space-group names.
They are only intended as comments.
;
_reflns_odcompleteness_completeness 99.85
_reflns_odcompleteness_iscentric 1
_reflns_odcompleteness_theta 26.32
_olex2_refinement_description
;
1. Fixed Uiso
 At 1.2 times of:
  All C(H) groups
 At 1.5 times of:
  All C(H,H,H) groups
2.a Aromatic/amide H refined with riding coordinates:
 C452(H452), C448(H448), C450(H450), C568(H568), C93(H93), C663(H663),
 C232(H232), C446(H446), C451(H451), C449(H449), C552(H552), C558(H558),
 C458(H458), C564(H564), C442(H442), C234(H234), C124(H124), C562(H562),
 C556(H556), C775(H775), C444(H444), C454(H454), C567(H567), C113(H113),
 C115(H115), C95(H95), C443(H443), C894(H894), C773(H773), C672(H672),
 C554(H554), C333(H333), C555(H555), C885(H885), C122(H122), C883(H883),
 C782(H782), C445(H445), C553(H553), C565(H565), C566(H566), C335(H335),
 C223(H223), C457(H457), C561(H561), C455(H455), C225(H225), C674(H674),
 C559(H559), C784(H784), C665(H665), C105(H105), C456(H456), C892(H892),
 C560(H560), C103(H103), C342(H342), C344(H344)
2.b Idealised Me refined as rotating group:
 C779(H77A,H77B,H77C), C119(H11A,H11B,H11C), C667(H66A,H66B,H66C), C339(H33A,
 H33B,H33C), C117(H11D,H11E,H11F), C788(H78A,H78B,H78C), C898(H89A,H89B,H89C),
 C669(H66D,H66E,H66F), C777(H77D,H77E,H77F), C97(H97A,H97B,H97C), C237(H23A,
 H23B,H23C), C238(H23D,H23E,H23F), C98(H98A,H98B,H98C), C676(H67A,H67B,H67C),
 C896(H89D,H89E,H89F), C227(H22A,H22B,H22C), C786(H78D,H78E,H78F), C678(H67D,
 H67E,H67F), C229(H22D,H22E,H22F), C126(H12A,H12B,H12C), C128(H12D,H12E,H12F),
 C99(H99A,H99B,H99C), C887(H88A,H88B,H88C), C889(H88D,H88E,H88F), C348(H34A,
 H34B,H34C), C668(H66G,H66H,H66I), C888(H88G,H88H,H88I), C337(H33D,H33E,H33F),
 C778(H77G,H77H,H77I), C127(H12G,H12H,H12I), C346(H34D,H34E,H34F), C228(H22G,
 H22H,H22I), C677(H67G,H67H,H67I), C118(H11G,H11H,H11I), C897(H89G,H89H,H89I),
 C338(H33G,H33H,H33I), C109(H10A,H10B,H10C), C107(H10D,H10E,H10F), C108(H10G,
 H10H,H10I), C787(H78G,H78H,H78I), C347(H34G,H34H,H34I), C236(H23G,H23H,H23I)
;
_olex2_submission_special_instructions 'No special instructions were received'
_oxdiff_exptl_absorpt_empirical_details
;
Empirical correction (ABSPACK) includes:
- Absorption correction using spherical harmonics
- Frame scaling
;
_oxdiff_exptl_absorpt_empirical_full_max 1.094
_oxdiff_exptl_absorpt_empirical_full_min 0.883

loop_
_space_group_symop_operation_xyz
'x, y, z'
'-x, -y, -z'

loop_
_atom_site_label
_atom_site_type_symbol
_atom_site_fract_x
_atom_site_fract_y
_atom_site_fract_z
_atom_site_U_iso_or_equiv
_atom_site_adp_type
_atom_site_occupancy
_atom_site_site_symmetry_order
_atom_site_calc_flag
_atom_site_refinement_flags_posn
U1 U 0.16128(2) 0.56143(2) 0.25849(2) 0.02388(6) Uani 1 1 d .
U2 U 0.29149(2) 0.03649(2) 0.22980(2) 0.03054(7) Uani 1 1 d .
P4 P 0.06760(9) 0.74017(7) 0.19569(7) 0.0265(3) Uani 1 1 d .
P5 P 0.26024(9) 0.38403(7) 0.32131(7) 0.0289(4) Uani 1 1 d .
O3 O 0.2400(3) 0.55473(19) 0.17928(17) 0.0422(11) Uani 1 1 d .
O1 O 0.0430(2) 0.54955(19) 0.26398(19) 0.0410(11) Uani 1 1 d .
O5 O 0.2123(2) 0.45388(17) 0.29784(17) 0.0341(10) Uani 1 1 d .
O4 O 0.1037(2) 0.66789(17) 0.21769(16) 0.0306(9) Uani 1 1 d .
O7 O 0.3719(2) -0.06191(19) 0.25201(17) 0.0394(11) Uani 1 1 d .
O6 O 0.1973(2) 0.03182(19) 0.30358(18) 0.0399(10) Uani 1 1 d .
O8 O 0.3887(2) 0.06926(19) 0.24597(18) 0.0404(11) Uani 1 1 d .
O2 O 0.2014(2) 0.57639(19) 0.33259(17) 0.0378(10) Uani 1 1 d .
O10 O 0.1618(3) 0.1166(2) 0.10325(19) 0.0511(13) Uani 1 1 d .
O11 O 0.2259(3) 0.1326(2) 0.1773(2) 0.0528(13) Uani 1 1 d .
O9 O 0.2468(3) 0.0166(2) 0.1578(2) 0.0614(14) Uani 1 1 d .
C447 C -0.0198(3) 0.7669(3) 0.2448(2) 0.0288(13) Uani 1 1 d .
C230 C 0.1699(3) 0.6534(3) 0.3969(2) 0.0276(13) Uani 1 1 d .
C452 C -0.0323(4) 0.8185(3) 0.2675(3) 0.0378(15) Uani 1 1 d .
H452 H 0.006378 0.840674 0.257140 0.045 Uiso 1 1 calc R
C551 C 0.2305(3) 0.3563(3) 0.3992(3) 0.0308(14) Uani 1 1 d .
C448 C -0.0792(3) 0.7348(3) 0.2614(3) 0.0339(14) Uani 1 1 d .
H448 H -0.072472 0.699927 0.246821 0.041 Uiso 1 1 calc R
C771 C 0.4725(3) -0.1567(3) 0.3156(3) 0.0300(14) Uani 1 1 d .
C890 C 0.4441(4) 0.0834(3) 0.3337(3) 0.0409(16) Uani 1 1 d .
C557 C 0.3688(4) 0.3736(3) 0.3113(3) 0.0348(15) Uani 1 1 d .
C111 C -0.0364(3) 0.4709(3) 0.3054(3) 0.0327(14) Uani 1 1 d .
C235 C 0.2103(3) 0.6945(3) 0.4043(2) 0.0307(14) Uani 1 1 d .
C780 C 0.4629(4) -0.1430(3) 0.1958(3) 0.0388(16) Uani 1 1 d .
C450 C -0.1583(4) 0.8051(3) 0.3214(3) 0.0396(16) Uani 1 1 d .
H450 H -0.204258 0.817464 0.347344 0.047 Uiso 1 1 calc R
C441 C 0.1419(3) 0.7781(3) 0.1956(3) 0.0304(14) Uani 1 1 d .
C661 C 0.1460(3) 0.0521(3) 0.4051(3) 0.0352(15) Uani 1 1 d .
C453 C 0.0328(4) 0.7635(3) 0.1220(3) 0.0308(14) Uani 1 1 d .
C331 C 0.3315(4) 0.4885(3) 0.1103(3) 0.0416(16) Uani 1 1 d .
C563 C 0.2413(3) 0.3369(3) 0.2810(2) 0.0307(14) Uani 1 1 d .
C670 C 0.0464(4) 0.0395(3) 0.3296(3) 0.0387(15) Uani 1 1 d .
C881 C 0.5462(4) 0.0399(3) 0.2404(3) 0.0372(15) Uani 1 1 d .
C101 C 0.1181(4) 0.2277(3) 0.1146(3) 0.0406(16) Uani 1 1 d .
C92 C 0.2247(4) -0.0045(3) 0.0290(3) 0.0397(16) Uani 1 1 d .
C91 C 0.1700(4) 0.0166(3) 0.0757(3) 0.0409(16) Uani 1 1 d .
C568 C 0.3029(4) 0.2834(3) 0.2686(3) 0.0409(16) Uani 1 1 d .
H568 H 0.355563 0.272029 0.281499 0.049 Uiso 1 1 calc R
C675 C -0.0271(4) 0.0889(3) 0.3360(3) 0.0391(16) Uani 1 1 d .
C120 C -0.0991(4) 0.5948(3) 0.2277(3) 0.0353(15) Uani 1 1 d .
C221 C 0.2918(4) 0.5352(3) 0.4214(3) 0.0349(15) Uani 1 1 d .
C93 C 0.2030(4) -0.0390(3) -0.0020(3) 0.0452(17) Uani 1 1 d .
H93 H 0.239437 -0.052572 -0.032948 0.054 Uiso 1 1 calc R
C125 C -0.1772(4) 0.6214(3) 0.2555(3) 0.0366(15) Uani 1 1 d .
C891 C 0.4706(4) 0.1328(3) 0.3381(3) 0.0467(17) Uani 1 1 d .
C776 C 0.4236(4) -0.1721(3) 0.3687(3) 0.0367(15) Uani 1 1 d .
C779 C 0.3299(4) -0.1451(3) 0.3702(3) 0.0444(17) Uani 1 1 d .
H77A H 0.312876 -0.101952 0.373588 0.067 Uiso 1 1 calc GR
H77B H 0.305896 -0.170910 0.404051 0.067 Uiso 1 1 calc GR
H77C H 0.311540 -0.145400 0.333882 0.067 Uiso 1 1 calc GR
C663 C 0.1911(4) 0.1089(3) 0.4581(3) 0.0437(17) Uani 1 1 d .
H663 H 0.210716 0.142195 0.457173 0.052 Uiso 1 1 calc R
C116 C -0.0139(3) 0.4468(3) 0.3651(3) 0.0349(15) Uani 1 1 d .
C231 C 0.0829(4) 0.6724(3) 0.4041(3) 0.0322(14) Uani 1 1 d .
C232 C 0.0390(4) 0.7299(3) 0.4187(3) 0.0362(15) Uani 1 1 d .
H232 H -0.018445 0.740850 0.425051 0.043 Uiso 1 1 calc R
C446 C 0.1758(4) 0.7663(3) 0.2497(3) 0.0380(15) Uani 1 1 d .
H446 H 0.161017 0.737888 0.284079 0.046 Uiso 1 1 calc R
C666 C 0.1302(4) 0.0112(3) 0.4614(3) 0.0406(16) Uani 1 1 d .
C662 C 0.1765(4) 0.1018(3) 0.4044(3) 0.0380(15) Uani 1 1 d .
C112 C -0.0558(4) 0.4288(3) 0.2807(3) 0.0420(16) Uani 1 1 d .
C451 C -0.1013(4) 0.8378(3) 0.3055(3) 0.0456(17) Uani 1 1 d .
H451 H -0.108931 0.872823 0.320139 0.055 Uiso 1 1 calc R
C772 C 0.5595(4) -0.1821(3) 0.3183(3) 0.0419(16) Uani 1 1 d .
C336 C 0.2854(4) 0.4478(3) 0.1141(3) 0.0432(17) Uani 1 1 d .
C781 C 0.4722(4) -0.2067(4) 0.1979(3) 0.0494(19) Uani 1 1 d .
B8 B 0.4560(4) 0.0641(3) 0.2725(3) 0.0374(18) Uani 1 1 d .
C882 C 0.5652(4) 0.0625(3) 0.1798(3) 0.0469(17) Uani 1 1 d .
C449 C -0.1477(4) 0.7542(3) 0.2991(3) 0.0437(17) Uani 1 1 d .
H449 H -0.186981 0.732608 0.309590 0.052 Uiso 1 1 calc R
C96 C 0.0951(4) 0.0025(4) 0.0881(3) 0.0511(19) Uani 1 1 d .
C119 C 0.0068(4) 0.4879(3) 0.3969(3) 0.0464(17) Uani 1 1 d .
H11A H 0.061906 0.490139 0.383478 0.070 Uiso 1 1 calc GR
H11B H 0.003672 0.469072 0.439483 0.070 Uiso 1 1 calc GR
H11C H -0.031962 0.530216 0.387766 0.070 Uiso 1 1 calc GR
C233 C 0.0788(4) 0.7714(3) 0.4242(3) 0.0395(16) Uani 1 1 d .
C552 C 0.2157(4) 0.2982(3) 0.4235(3) 0.0436(16) Uani 1 1 d .
H552 H 0.221063 0.271779 0.399033 0.052 Uiso 1 1 calc R
C667 C 0.1957(4) 0.1476(3) 0.3463(3) 0.0479(18) Uani 1 1 d .
H66A H 0.253319 0.132286 0.333459 0.072 Uiso 1 1 calc GR
H66B H 0.183516 0.189222 0.352371 0.072 Uiso 1 1 calc GR
H66C H 0.162500 0.150171 0.316046 0.072 Uiso 1 1 calc GR
C339 C 0.1927(4) 0.4681(3) 0.1252(3) 0.0535(19) Uani 1 1 d .
H33A H 0.177900 0.465805 0.167068 0.080 Uiso 1 1 calc GR
H33B H 0.171082 0.440129 0.113975 0.080 Uiso 1 1 calc GR
H33C H 0.169766 0.511254 0.101782 0.080 Uiso 1 1 calc GR
B2 B 0.2200(4) 0.5881(3) 0.3806(3) 0.0294(16) Uani 1 1 d .
C886 C 0.6112(4) -0.0099(3) 0.2745(3) 0.0395(16) Uani 1 1 d .
C558 C 0.4036(4) 0.3945(3) 0.2554(3) 0.0511(19) Uani 1 1 d .
H558 H 0.371082 0.412538 0.222827 0.061 Uiso 1 1 calc R
C895 C 0.4083(4) 0.0487(3) 0.3865(3) 0.0416(16) Uani 1 1 d .
B3 B 0.2877(5) 0.5542(4) 0.1277(3) 0.0398(18) Uani 1 1 d .
C458 C -0.0403(4) 0.8131(3) 0.1065(3) 0.055(2) Uani 1 1 d .
H458 H -0.071775 0.834561 0.134638 0.066 Uiso 1 1 calc R
C671 C 0.0415(4) -0.0081(3) 0.3072(3) 0.0420(16) Uani 1 1 d .
C664 C 0.1773(4) 0.0683(3) 0.5123(3) 0.0429(17) Uani 1 1 d .
C564 C 0.1625(4) 0.3514(3) 0.2624(3) 0.0430(16) Uani 1 1 d .
H564 H 0.119777 0.385824 0.271272 0.052 Uiso 1 1 calc R
C442 C 0.1652(4) 0.8192(3) 0.1455(3) 0.0377(15) Uani 1 1 d .
H442 H 0.143079 0.827410 0.109330 0.045 Uiso 1 1 calc R
C234 C 0.1632(4) 0.7520(3) 0.4180(3) 0.0382(15) Uani 1 1 d .
H234 H 0.190801 0.778173 0.423269 0.046 Uiso 1 1 calc R
C102 C 0.1473(5) 0.2729(3) 0.0700(3) 0.0530(19) Uani 1 1 d .
C226 C 0.2775(4) 0.5159(3) 0.4841(3) 0.0425(16) Uani 1 1 d .
C124 C -0.2325(4) 0.6766(3) 0.2225(3) 0.0457(17) Uani 1 1 d .
H124 H -0.283983 0.694047 0.241003 0.055 Uiso 1 1 calc R
C94 C 0.1296(4) -0.0536(3) 0.0114(3) 0.0464(17) Uani 1 1 d .
C562 C 0.4184(4) 0.3451(3) 0.3595(3) 0.0480(18) Uani 1 1 d .
H562 H 0.395448 0.330087 0.397803 0.058 Uiso 1 1 calc R
C556 C 0.2226(4) 0.3942(3) 0.4373(3) 0.0391(15) Uani 1 1 d .
H556 H 0.232737 0.433446 0.421674 0.047 Uiso 1 1 calc R
C775 C 0.4588(4) -0.2115(3) 0.4207(3) 0.0502(18) Uani 1 1 d .
H775 H 0.424570 -0.221293 0.455069 0.060 Uiso 1 1 calc R
C444 C 0.2541(4) 0.8382(3) 0.2007(3) 0.0420(17) Uani 1 1 d .
H444 H 0.291407 0.858713 0.202471 0.050 Uiso 1 1 calc R
C332 C 0.4172(4) 0.4685(3) 0.0947(3) 0.0458(17) Uani 1 1 d .
C785 C 0.4788(4) -0.1022(4) 0.1406(3) 0.054(2) Uani 1 1 d .
C454 C 0.0784(4) 0.7316(3) 0.0801(3) 0.0502(18) Uani 1 1 d .
H454 H 0.127780 0.698929 0.089458 0.060 Uiso 1 1 calc R
C117 C -0.0798(5) 0.4502(3) 0.2172(3) 0.064(2) Uani 1 1 d .
H11D H -0.126497 0.488421 0.212155 0.095 Uiso 1 1 calc GR
H11E H -0.094268 0.417090 0.208709 0.095 Uiso 1 1 calc GR
H11F H -0.034051 0.458833 0.190105 0.095 Uiso 1 1 calc GR
C222 C 0.3715(4) 0.5103(3) 0.3953(3) 0.0468(18) Uani 1 1 d .
C345 C 0.3261(5) 0.6591(4) 0.1135(4) 0.066(2) Uani 1 1 d .
B6 B 0.1324(4) 0.0414(3) 0.3443(3) 0.0330(16) Uani 1 1 d .
C567 C 0.2866(4) 0.2470(3) 0.2374(3) 0.0476(18) Uani 1 1 d .
H567 H 0.328140 0.211592 0.229274 0.057 Uiso 1 1 calc R
C788 C 0.4726(5) -0.0328(4) 0.1329(3) 0.072(2) Uani 1 1 d .
H78A H 0.416010 -0.006468 0.128256 0.108 Uiso 1 1 calc GR
H78B H 0.506530 -0.018835 0.097861 0.108 Uiso 1 1 calc GR
H78C H 0.491305 -0.029293 0.167609 0.108 Uiso 1 1 calc GR
B10 B 0.1729(5) 0.1553(4) 0.1343(3) 0.0430(19) Uani 1 1 d .
C884 C 0.7045(4) -0.0108(3) 0.1858(3) 0.0525(19) Uani 1 1 d .
C113 C -0.0517(4) 0.3674(3) 0.3153(3) 0.0497(18) Uani 1 1 d .
H113 H -0.065005 0.340629 0.298391 0.060 Uiso 1 1 calc R
C898 C 0.3790(4) -0.0059(3) 0.3861(3) 0.0522(19) Uani 1 1 d .
H89A H 0.321377 0.010091 0.378631 0.078 Uiso 1 1 calc GR
H89B H 0.386493 -0.037172 0.424275 0.078 Uiso 1 1 calc GR
H89C H 0.410529 -0.025354 0.355050 0.078 Uiso 1 1 calc GR
C115 C -0.0115(4) 0.3855(3) 0.3978(3) 0.0444(17) Uani 1 1 d .
H115 H 0.002381 0.371599 0.437441 0.053 Uiso 1 1 calc R
C95 C 0.0751(4) -0.0320(3) 0.0563(3) 0.0520(19) Uani 1 1 d .
H95 H 0.024682 -0.040556 0.065479 0.062 Uiso 1 1 calc R
C669 C 0.0993(4) -0.0438(3) 0.4653(3) 0.0520(19) Uani 1 1 d .
H66D H 0.046234 -0.027599 0.449031 0.078 Uiso 1 1 calc GR
H66E H 0.094250 -0.067341 0.506593 0.078 Uiso 1 1 calc GR
H66F H 0.137891 -0.071564 0.442909 0.078 Uiso 1 1 calc GR
C443 C 0.2221(4) 0.8488(3) 0.1485(3) 0.0451(17) Uani 1 1 d .
H443 H 0.238352 0.876201 0.113943 0.054 Uiso 1 1 calc R
C777 C 0.6174(4) -0.1671(3) 0.2642(3) 0.0537(19) Uani 1 1 d .
H77D H 0.614183 -0.187969 0.235310 0.081 Uiso 1 1 calc GR
H77E H 0.673106 -0.182206 0.276029 0.081 Uiso 1 1 calc GR
H77F H 0.601973 -0.121673 0.246730 0.081 Uiso 1 1 calc GR
C97 C 0.3067(5) 0.0094(4) 0.0135(3) 0.070(2) Uani 1 1 d .
H97A H 0.297687 0.053974 0.008970 0.106 Uiso 1 1 calc GR
H97B H 0.331839 -0.001159 -0.023383 0.106 Uiso 1 1 calc GR
H97C H 0.342760 -0.015946 0.045115 0.106 Uiso 1 1 calc GR
C894 C 0.4038(4) 0.0639(3) 0.4401(3) 0.0530(19) Uani 1 1 d .
H894 H 0.381943 0.040298 0.474858 0.064 Uiso 1 1 calc R
C773 C 0.5925(4) -0.2207(3) 0.3727(3) 0.054(2) Uani 1 1 d .
H773 H 0.649728 -0.235908 0.374552 0.064 Uiso 1 1 calc R
C672 C -0.0338(5) -0.0064(4) 0.2912(3) 0.0518(19) Uani 1 1 d .
H672 H -0.035424 -0.038944 0.276144 0.062 Uiso 1 1 calc R
C237 C 0.0307(4) 0.8330(3) 0.4400(3) 0.056(2) Uani 1 1 d .
H23A H 0.019684 0.867284 0.403938 0.085 Uiso 1 1 calc GR
H23B H 0.062468 0.841847 0.464465 0.085 Uiso 1 1 calc GR
H23C H -0.020688 0.829338 0.461812 0.085 Uiso 1 1 calc GR
C121 C -0.0818(4) 0.6231(3) 0.1676(3) 0.0439(17) Uani 1 1 d .
C554 C 0.1849(4) 0.3172(3) 0.5199(3) 0.0475(18) Uani 1 1 d .
H554 H 0.168705 0.304128 0.560506 0.057 Uiso 1 1 calc R
C238 C 0.3046(4) 0.6764(3) 0.3977(3) 0.0489(18) Uani 1 1 d .
H23D H 0.327467 0.635673 0.425349 0.073 Uiso 1 1 calc GR
H23E H 0.321416 0.708394 0.406309 0.073 Uiso 1 1 calc GR
H23F H 0.324169 0.673860 0.357434 0.073 Uiso 1 1 calc GR
C333 C 0.4541(5) 0.4076(4) 0.0855(3) 0.059(2) Uani 1 1 d .
H333 H 0.510801 0.394322 0.075210 0.071 Uiso 1 1 calc R
C98 C 0.1109(5) -0.0945(3) -0.0210(3) 0.063(2) Uani 1 1 d .
H98A H 0.131118 -0.083799 -0.062364 0.094 Uiso 1 1 calc GR
H98B H 0.052119 -0.086690 -0.018355 0.094 Uiso 1 1 calc GR
H98C H 0.137623 -0.138884 -0.002680 0.094 Uiso 1 1 calc GR
C676 C 0.1171(4) -0.0645(3) 0.2983(3) 0.0528(19) Uani 1 1 d .
H67A H 0.148898 -0.051029 0.261783 0.079 Uiso 1 1 calc GR
H67B H 0.098965 -0.098734 0.295804 0.079 Uiso 1 1 calc GR
H67C H 0.150788 -0.079244 0.331568 0.079 Uiso 1 1 calc GR
C123 C -0.2138(4) 0.7060(3) 0.1641(3) 0.0508(18) Uani 1 1 d .
C896 C 0.5125(4) 0.1698(3) 0.2833(3) 0.0533(19) Uani 1 1 d .
H89D H 0.567075 0.142876 0.274637 0.080 Uiso 1 1 calc GR
H89E H 0.516492 0.207055 0.291428 0.080 Uiso 1 1 calc GR
H89F H 0.480376 0.182643 0.249404 0.080 Uiso 1 1 calc GR
C555 C 0.2004(4) 0.3750(3) 0.4971(3) 0.0477(17) Uani 1 1 d .
H555 H 0.195745 0.400788 0.522116 0.057 Uiso 1 1 calc R
C885 C 0.6861(4) -0.0333(3) 0.2458(3) 0.0460(17) Uani 1 1 d .
H885 H 0.726836 -0.066184 0.268253 0.055 Uiso 1 1 calc R
C122 C -0.1384(4) 0.6783(3) 0.1362(3) 0.0540(19) Uani 1 1 d .
H122 H -0.125482 0.696666 0.096101 0.065 Uiso 1 1 calc R
C227 C 0.3924(4) 0.5286(4) 0.3287(4) 0.077(3) Uani 1 1 d .
H22A H 0.372699 0.504982 0.310152 0.115 Uiso 1 1 calc GR
H22B H 0.451436 0.518821 0.320753 0.115 Uiso 1 1 calc GR
H22C H 0.366552 0.573648 0.312731 0.115 Uiso 1 1 calc GR
C883 C 0.6436(4) 0.0380(3) 0.1521(3) 0.060(2) Uani 1 1 d .
H883 H 0.654826 0.054412 0.111265 0.072 Uiso 1 1 calc R
C786 C 0.4585(4) -0.2555(3) 0.2542(4) 0.063(2) Uani 1 1 d .
H78D H 0.504985 -0.270044 0.278021 0.094 Uiso 1 1 calc GR
H78E H 0.452663 -0.291187 0.244143 0.094 Uiso 1 1 calc GR
H78F H 0.409036 -0.236731 0.276572 0.094 Uiso 1 1 calc GR
C782 C 0.4941(4) -0.2252(4) 0.1451(4) 0.067(2) Uani 1 1 d .
H782 H 0.497415 -0.266798 0.146679 0.080 Uiso 1 1 calc R
C106 C 0.0387(5) 0.2487(3) 0.1398(3) 0.059(2) Uani 1 1 d .
C445 C 0.2305(4) 0.7964(3) 0.2519(3) 0.0473(18) Uani 1 1 d .
H445 H 0.252298 0.788858 0.288089 0.057 Uiso 1 1 calc R
C678 C -0.0292(4) 0.1439(3) 0.3596(3) 0.057(2) Uani 1 1 d .
H67D H -0.013588 0.127549 0.400254 0.086 Uiso 1 1 calc GR
H67E H -0.084195 0.173600 0.358516 0.086 Uiso 1 1 calc GR
H67F H 0.008862 0.165294 0.335103 0.086 Uiso 1 1 calc GR
B9 B 0.1950(5) 0.0511(4) 0.1145(3) 0.043(2) Uani 1 1 d .
B1 B -0.0296(4) 0.5388(3) 0.2655(3) 0.0342(17) Uani 1 1 d .
C553 C 0.1930(5) 0.2791(3) 0.4840(3) 0.057(2) Uani 1 1 d .
H553 H 0.183294 0.239734 0.500020 0.068 Uiso 1 1 calc R
C565 C 0.1477(4) 0.3151(3) 0.2310(3) 0.0525(19) Uani 1 1 d .
H565 H 0.095317 0.325910 0.217959 0.063 Uiso 1 1 calc R
B7 B 0.4333(4) -0.1166(3) 0.2542(3) 0.0346(17) Uani 1 1 d .
C229 C 0.1931(4) 0.5388(3) 0.5153(3) 0.061(2) Uani 1 1 d .
H22D H 0.179070 0.583832 0.511367 0.091 Uiso 1 1 calc GR
H22E H 0.193898 0.516038 0.557120 0.091 Uiso 1 1 calc GR
H22F H 0.152688 0.531051 0.497461 0.091 Uiso 1 1 calc GR
C341 C 0.2832(6) 0.6431(4) 0.0282(4) 0.074(3) Uani 1 1 d .
C114 C -0.0289(4) 0.3441(3) 0.3736(3) 0.0497(18) Uani 1 1 d .
C774 C 0.5429(5) -0.2369(3) 0.4233(4) 0.059(2) Uani 1 1 d .
C126 C -0.0010(4) 0.5951(3) 0.1328(3) 0.056(2) Uani 1 1 d .
H12A H 0.042212 0.608159 0.141150 0.084 Uiso 1 1 calc GR
H12B H -0.008420 0.610317 0.090553 0.084 Uiso 1 1 calc GR
H12C H 0.013784 0.549198 0.144826 0.084 Uiso 1 1 calc GR
C566 C 0.2091(4) 0.2635(3) 0.2187(3) 0.0460(17) Uani 1 1 d .
H566 H 0.198172 0.239408 0.197373 0.055 Uiso 1 1 calc R
C128 C -0.2009(4) 0.5938(3) 0.3199(3) 0.060(2) Uani 1 1 d .
H12D H -0.191251 0.548671 0.327181 0.090 Uiso 1 1 calc GR
H12E H -0.258471 0.614320 0.329023 0.090 Uiso 1 1 calc GR
H12F H -0.168038 0.600689 0.345022 0.090 Uiso 1 1 calc GR
C335 C 0.3257(5) 0.3874(3) 0.1045(3) 0.058(2) Uani 1 1 d .
H335 H 0.294698 0.360375 0.107231 0.070 Uiso 1 1 calc R
C223 C 0.4337(4) 0.4682(3) 0.4327(4) 0.061(2) Uani 1 1 d .
H223 H 0.486618 0.452056 0.415494 0.073 Uiso 1 1 calc R
C457 C -0.0656(5) 0.8302(4) 0.0495(4) 0.069(2) Uani 1 1 d .
H457 H -0.113479 0.864180 0.038805 0.083 Uiso 1 1 calc R
C561 C 0.5017(5) 0.3392(4) 0.3502(3) 0.069(2) Uani 1 1 d .
H561 H 0.535008 0.320629 0.382352 0.083 Uiso 1 1 calc R
C455 C 0.0491(6) 0.7491(4) 0.0234(3) 0.069(2) Uani 1 1 d .
H455 H 0.078330 0.726883 -0.004616 0.083 Uiso 1 1 calc R
C225 C 0.3417(5) 0.4733(3) 0.5187(3) 0.058(2) Uani 1 1 d .
H225 H 0.331305 0.460426 0.560141 0.069 Uiso 1 1 calc R
C674 C -0.1011(4) 0.0894(4) 0.3189(3) 0.059(2) Uani 1 1 d .
H674 H -0.148888 0.123084 0.322428 0.071 Uiso 1 1 calc R
C99 C 0.0347(5) 0.0247(5) 0.1381(3) 0.083(3) Uani 1 1 d .
H99A H 0.063514 0.013077 0.173477 0.125 Uiso 1 1 calc GR
H99B H -0.008246 0.004758 0.146664 0.125 Uiso 1 1 calc GR
H99C H 0.010478 0.070412 0.125794 0.125 Uiso 1 1 calc GR
C559 C 0.4863(4) 0.3890(4) 0.2468(3) 0.066(2) Uani 1 1 d .
H559 H 0.509309 0.404649 0.208709 0.079 Uiso 1 1 calc R
C887 C 0.5014(4) 0.1155(3) 0.1401(3) 0.062(2) Uani 1 1 d .
H88A H 0.467251 0.097221 0.127111 0.093 Uiso 1 1 calc GR
H88B H 0.529230 0.137489 0.105644 0.093 Uiso 1 1 calc GR
H88C H 0.467434 0.145188 0.162288 0.093 Uiso 1 1 calc GR
C784 C 0.5041(4) -0.1255(4) 0.0890(3) 0.067(2) Uani 1 1 d .
H784 H 0.516291 -0.098124 0.052813 0.080 Uiso 1 1 calc R
C889 C 0.6001(4) -0.0391(3) 0.3407(3) 0.056(2) Uani 1 1 d .
H88D H 0.587942 -0.006706 0.361656 0.084 Uiso 1 1 calc GR
H88E H 0.650154 -0.072289 0.354001 0.084 Uiso 1 1 calc GR
H88F H 0.555213 -0.056946 0.348895 0.084 Uiso 1 1 calc GR
C665 C 0.1464(4) 0.0201(3) 0.5134(3) 0.0483(18) Uani 1 1 d .
H665 H 0.136186 -0.007256 0.550147 0.058 Uiso 1 1 calc R
C224 C 0.4196(5) 0.4498(3) 0.4939(4) 0.068(3) Uani 1 1 d .
C348 C 0.3458(5) 0.6389(5) 0.1771(4) 0.092(3) Uani 1 1 d .
H34A H 0.380765 0.661535 0.181931 0.139 Uiso 1 1 calc GR
H34B H 0.373912 0.593651 0.188321 0.139 Uiso 1 1 calc GR
H34C H 0.295373 0.648288 0.202251 0.139 Uiso 1 1 calc GR
C105 C -0.0096(5) 0.3118(4) 0.1195(4) 0.066(2) Uani 1 1 d .
H105 H -0.063084 0.324729 0.137148 0.079 Uiso 1 1 calc R
C456 C -0.0215(6) 0.7981(4) 0.0086(3) 0.067(2) Uani 1 1 d .
H456 H -0.039550 0.809683 -0.029598 0.080 Uiso 1 1 calc R
C892 C 0.4609(4) 0.1473(4) 0.3927(4) 0.056(2) Uani 1 1 d .
H892 H 0.475667 0.182014 0.394352 0.068 Uiso 1 1 calc R
C668 C 0.1976(5) 0.0747(4) 0.5702(3) 0.066(2) Uani 1 1 d .
H66G H 0.254121 0.049920 0.577727 0.100 Uiso 1 1 calc GR
H66H H 0.161467 0.059374 0.602850 0.100 Uiso 1 1 calc GR
H66I H 0.190215 0.118899 0.566510 0.100 Uiso 1 1 calc GR
C888 C 0.7887(5) -0.0396(4) 0.1564(4) 0.090(3) Uani 1 1 d .
H88G H 0.820238 -0.010196 0.146869 0.135 Uiso 1 1 calc GR
H88H H 0.781667 -0.048003 0.120177 0.135 Uiso 1 1 calc GR
H88I H 0.817554 -0.078999 0.183393 0.135 Uiso 1 1 calc GR
C337 C 0.4721(5) 0.5096(4) 0.0882(4) 0.077(3) Uani 1 1 d .
H33D H 0.451164 0.549825 0.059299 0.116 Uiso 1 1 calc GR
H33E H 0.527453 0.488043 0.074834 0.116 Uiso 1 1 calc GR
H33F H 0.472622 0.516981 0.126233 0.116 Uiso 1 1 calc GR
C104 C 0.0179(6) 0.3553(4) 0.0750(3) 0.064(2) Uani 1 1 d .
C560 C 0.5352(4) 0.3605(4) 0.2941(4) 0.065(2) Uani 1 1 d .
H560 H 0.591609 0.355629 0.287871 0.078 Uiso 1 1 calc R
C334 C 0.4095(5) 0.3666(4) 0.0910(4) 0.064(2) Uani 1 1 d .
C103 C 0.0975(5) 0.3347(4) 0.0509(4) 0.072(2) Uani 1 1 d .
H103 H 0.118441 0.363676 0.020698 0.086 Uiso 1 1 calc R
C783 C 0.5112(5) -0.1863(6) 0.0906(4) 0.079(3) Uani 1 1 d .
C673 C -0.1056(5) 0.0418(4) 0.2972(3) 0.055(2) Uani 1 1 d .
C893 C 0.4304(5) 0.1123(4) 0.4438(3) 0.058(2) Uani 1 1 d .
C342 C 0.2945(6) 0.7027(4) -0.0060(4) 0.102(4) Uani 1 1 d .
H342 H 0.283065 0.717726 -0.046210 0.123 Uiso 1 1 calc R
C344 C 0.3371(5) 0.7153(5) 0.0769(6) 0.096(4) Uani 1 1 d .
H344 H 0.356419 0.739116 0.093631 0.115 Uiso 1 1 calc R
C778 C 0.5795(5) -0.2807(4) 0.4809(4) 0.086(3) Uani 1 1 d .
H77G H 0.537698 -0.277355 0.513598 0.129 Uiso 1 1 calc GR
H77H H 0.624503 -0.268702 0.487837 0.129 Uiso 1 1 calc GR
H77I H 0.599535 -0.324113 0.477850 0.129 Uiso 1 1 calc GR
C127 C -0.2733(5) 0.7680(4) 0.1298(4) 0.098(3) Uani 1 1 d .
H12G H -0.329194 0.766833 0.140562 0.146 Uiso 1 1 calc GR
H12H H -0.260878 0.772714 0.087422 0.146 Uiso 1 1 calc GR
H12I H -0.267217 0.803674 0.139739 0.146 Uiso 1 1 calc GR
C343 C 0.3218(6) 0.7386(4) 0.0184(6) 0.106(5) Uani 1 1 d .
C346 C 0.2495(7) 0.6068(4) -0.0014(3) 0.111(4) Uani 1 1 d .
H34D H 0.231559 0.633400 -0.040024 0.166 Uiso 1 1 calc GR
H34E H 0.203420 0.595702 0.023459 0.166 Uiso 1 1 calc GR
H34F H 0.292247 0.568495 -0.006044 0.166 Uiso 1 1 calc GR
C228 C 0.4906(5) 0.4054(4) 0.5335(4) 0.098(3) Uani 1 1 d .
H22G H 0.529427 0.376662 0.512182 0.147 Uiso 1 1 calc GR
H22H H 0.468519 0.381217 0.569733 0.147 Uiso 1 1 calc GR
H22I H 0.518044 0.430652 0.543386 0.147 Uiso 1 1 calc GR
C677 C -0.1866(5) 0.0448(4) 0.2774(4) 0.089(3) Uani 1 1 d .
H67G H -0.209279 0.085832 0.250113 0.134 Uiso 1 1 calc GR
H67H H -0.225027 0.038757 0.311887 0.134 Uiso 1 1 calc GR
H67I H -0.176756 0.011705 0.257734 0.134 Uiso 1 1 calc GR
C118 C -0.0227(5) 0.2766(3) 0.4091(3) 0.076(3) Uani 1 1 d .
H11G H -0.061732 0.277170 0.443663 0.115 Uiso 1 1 calc GR
H11H H 0.032390 0.254972 0.421912 0.115 Uiso 1 1 calc GR
H11I H -0.034723 0.254617 0.384575 0.115 Uiso 1 1 calc GR
C897 C 0.4223(6) 0.1267(4) 0.5032(4) 0.096(3) Uani 1 1 d .
H89G H 0.367336 0.154124 0.510026 0.144 Uiso 1 1 calc GR
H89H H 0.461901 0.147710 0.503032 0.144 Uiso 1 1 calc GR
H89I H 0.432448 0.087450 0.534649 0.144 Uiso 1 1 calc GR
C338 C 0.4515(6) 0.3003(4) 0.0812(5) 0.113(4) Uani 1 1 d .
H33G H 0.498410 0.301269 0.052496 0.169 Uiso 1 1 calc GR
H33H H 0.412971 0.287580 0.066329 0.169 Uiso 1 1 calc GR
H33I H 0.469704 0.270255 0.118534 0.169 Uiso 1 1 calc GR
C109 C 0.0060(6) 0.2027(5) 0.1912(5) 0.144(5) Uani 1 1 d .
H10A H -0.021515 0.181492 0.175531 0.216 Uiso 1 1 calc GR
H10B H -0.032572 0.225924 0.217344 0.216 Uiso 1 1 calc GR
H10C H 0.051225 0.171446 0.213193 0.216 Uiso 1 1 calc GR
C107 C 0.2351(5) 0.2523(4) 0.0413(4) 0.104(4) Uani 1 1 d .
H10D H 0.274033 0.238154 0.071241 0.156 Uiso 1 1 calc GR
H10E H 0.245326 0.287933 0.010341 0.156 Uiso 1 1 calc GR
H10F H 0.241357 0.217951 0.024105 0.156 Uiso 1 1 calc GR
C108 C -0.0366(6) 0.4234(4) 0.0533(4) 0.107(4) Uani 1 1 d .
H10G H -0.032417 0.436202 0.010236 0.160 Uiso 1 1 calc GR
H10H H -0.019003 0.451070 0.068145 0.160 Uiso 1 1 calc GR
H10I H -0.093028 0.426129 0.067829 0.160 Uiso 1 1 calc GR
C787 C 0.5398(6) -0.2121(5) 0.0353(4) 0.117(4) Uani 1 1 d .
H78G H 0.585112 -0.250999 0.044476 0.176 Uiso 1 1 calc GR
H78H H 0.557594 -0.180931 0.002977 0.176 Uiso 1 1 calc GR
H78I H 0.494799 -0.220522 0.023579 0.176 Uiso 1 1 calc GR
C347 C 0.3338(6) 0.8023(4) -0.0196(6) 0.157(6) Uani 1 1 d .
H34G H 0.376631 0.794726 -0.051012 0.235 Uiso 1 1 calc GR
H34H H 0.349358 0.822113 0.005359 0.235 Uiso 1 1 calc GR
H34I H 0.282953 0.829962 -0.036880 0.235 Uiso 1 1 calc GR
C236 C 0.0341(4) 0.6313(3) 0.3989(3) 0.0464(17) Uani 1 1 d .
H23G H 0.024841 0.639562 0.357570 0.070 Uiso 1 1 calc GR
H23H H -0.018286 0.641051 0.421897 0.070 Uiso 1 1 calc GR
H23I H 0.064469 0.586917 0.414032 0.070 Uiso 1 1 calc GR
C340 C 0.2994(4) 0.6207(3) 0.0879(3) 0.0521(19) Uani 1 1 d .

loop_
_atom_site_aniso_label
_atom_site_aniso_U_11
_atom_site_aniso_U_22
_atom_site_aniso_U_33
_atom_site_aniso_U_23
_atom_site_aniso_U_13
_atom_site_aniso_U_12
U1 0.02173(12) 0.02095(13) 0.02810(13) -0.00751(10) -0.00203(9) -0.00451(9)
U2 0.02414(13) 0.03164(15) 0.03297(14) -0.01002(11) -0.00624(10) -0.00176(10)
P4 0.0279(8) 0.0208(8) 0.0291(8) -0.0059(7) -0.0062(7) -0.0041(6)
P5 0.0297(9) 0.0227(9) 0.0344(9) -0.0094(7) -0.0049(7) -0.0055(7)
O3 0.050(3) 0.033(3) 0.034(2) -0.015(2) 0.007(2) 0.001(2)
O1 0.022(2) 0.032(3) 0.065(3) -0.002(2) -0.010(2) -0.0100(19)
O5 0.042(3) 0.023(2) 0.033(2) -0.0054(18) -0.0046(19) -0.0047(19)
O4 0.032(2) 0.022(2) 0.036(2) -0.0061(18) -0.0072(18) -0.0052(18)
O7 0.037(3) 0.035(3) 0.038(3) -0.013(2) -0.008(2) 0.004(2)
O6 0.032(2) 0.048(3) 0.043(3) -0.021(2) 0.006(2) -0.013(2)
O8 0.027(2) 0.041(3) 0.048(3) -0.005(2) -0.011(2) -0.006(2)
O2 0.047(3) 0.039(3) 0.032(2) -0.014(2) -0.011(2) -0.012(2)
O10 0.064(3) 0.032(3) 0.059(3) -0.014(2) -0.042(3) 0.003(2)
O11 0.063(3) 0.030(3) 0.064(3) -0.002(2) -0.036(3) -0.007(2)
O9 0.074(4) 0.046(3) 0.065(3) -0.028(3) -0.042(3) 0.009(3)
C447 0.032(3) 0.023(3) 0.030(3) -0.008(3) -0.011(3) -0.003(3)
C230 0.031(3) 0.031(3) 0.021(3) -0.005(3) -0.011(2) -0.008(3)
C452 0.035(4) 0.037(4) 0.046(4) -0.014(3) -0.007(3) -0.012(3)
C551 0.027(3) 0.026(3) 0.039(4) -0.010(3) -0.005(3) -0.005(3)
C448 0.034(4) 0.031(4) 0.042(4) -0.014(3) -0.002(3) -0.012(3)
C771 0.030(3) 0.021(3) 0.039(4) -0.006(3) -0.013(3) -0.005(3)
C890 0.027(3) 0.037(4) 0.059(5) -0.016(3) -0.013(3) -0.002(3)
C557 0.032(3) 0.029(4) 0.043(4) -0.011(3) 0.003(3) -0.010(3)
C111 0.018(3) 0.029(4) 0.052(4) -0.013(3) 0.000(3) -0.007(3)
C235 0.028(3) 0.032(4) 0.025(3) -0.001(3) -0.008(3) -0.002(3)
C780 0.025(3) 0.047(4) 0.042(4) -0.019(3) -0.003(3) -0.001(3)
C450 0.025(3) 0.041(4) 0.048(4) -0.017(3) 0.001(3) -0.002(3)
C441 0.030(3) 0.021(3) 0.035(4) -0.006(3) -0.001(3) -0.003(3)
C661 0.021(3) 0.038(4) 0.047(4) -0.018(3) 0.003(3) -0.006(3)
C453 0.039(4) 0.022(3) 0.031(3) -0.004(3) -0.003(3) -0.012(3)
C331 0.051(4) 0.036(4) 0.030(4) -0.008(3) 0.000(3) -0.006(3)
C563 0.033(3) 0.031(4) 0.019(3) -0.001(3) -0.001(3) -0.003(3)
C670 0.038(4) 0.035(4) 0.042(4) -0.009(3) 0.000(3) -0.013(3)
C881 0.030(3) 0.036(4) 0.050(4) -0.011(3) -0.010(3) -0.013(3)
C101 0.052(4) 0.033(4) 0.037(4) -0.005(3) -0.021(3) -0.009(3)
C92 0.048(4) 0.035(4) 0.032(4) -0.006(3) -0.011(3) -0.007(3)
C91 0.046(4) 0.039(4) 0.035(4) -0.007(3) -0.013(3) -0.006(3)
C568 0.036(4) 0.032(4) 0.055(4) -0.016(3) -0.006(3) -0.005(3)
C675 0.023(3) 0.047(4) 0.050(4) -0.016(3) 0.007(3) -0.015(3)
C120 0.029(3) 0.031(4) 0.048(4) -0.011(3) -0.007(3) -0.009(3)
C221 0.037(4) 0.029(4) 0.044(4) -0.019(3) -0.009(3) -0.007(3)
C93 0.054(5) 0.042(4) 0.040(4) -0.015(3) -0.006(3) -0.009(3)
C125 0.030(3) 0.032(4) 0.047(4) -0.006(3) -0.006(3) -0.010(3)
C891 0.034(4) 0.039(4) 0.066(5) -0.020(4) -0.005(3) -0.004(3)
C776 0.033(4) 0.037(4) 0.042(4) -0.009(3) -0.015(3) -0.009(3)
C779 0.050(4) 0.049(4) 0.036(4) -0.007(3) 0.005(3) -0.025(4)
C663 0.028(4) 0.048(4) 0.064(5) -0.026(4) 0.002(3) -0.015(3)
C116 0.025(3) 0.028(4) 0.053(4) -0.014(3) -0.002(3) -0.009(3)
C231 0.032(3) 0.026(3) 0.039(4) -0.003(3) -0.010(3) -0.010(3)
C232 0.027(3) 0.033(4) 0.040(4) -0.005(3) -0.006(3) -0.002(3)
C446 0.040(4) 0.042(4) 0.034(4) -0.004(3) -0.003(3) -0.020(3)
C666 0.034(4) 0.041(4) 0.042(4) -0.008(3) 0.001(3) -0.011(3)
C662 0.030(4) 0.038(4) 0.047(4) -0.013(3) -0.003(3) -0.011(3)
C112 0.036(4) 0.037(4) 0.054(4) -0.015(3) -0.010(3) -0.006(3)
C451 0.046(4) 0.044(4) 0.049(4) -0.025(4) -0.009(3) -0.002(3)
C772 0.034(4) 0.033(4) 0.059(5) -0.013(3) -0.012(3) -0.006(3)
C336 0.055(5) 0.039(4) 0.027(4) -0.006(3) -0.001(3) -0.007(3)
C781 0.027(4) 0.060(5) 0.072(5) -0.048(4) -0.010(3) 0.003(3)
B8 0.029(4) 0.030(4) 0.047(5) 0.002(4) -0.010(3) -0.008(3)
C882 0.030(4) 0.044(4) 0.053(5) 0.000(4) -0.004(3) -0.005(3)
C449 0.038(4) 0.043(4) 0.050(4) -0.009(3) -0.003(3) -0.016(3)
C96 0.042(4) 0.070(5) 0.043(4) -0.023(4) -0.011(3) -0.009(4)
C119 0.040(4) 0.043(4) 0.052(4) -0.014(3) -0.005(3) -0.006(3)
C233 0.039(4) 0.035(4) 0.046(4) -0.014(3) -0.001(3) -0.012(3)
C552 0.049(4) 0.043(4) 0.040(4) -0.013(3) -0.001(3) -0.017(3)
C667 0.055(5) 0.043(4) 0.055(4) -0.010(4) -0.005(4) -0.029(4)
C339 0.055(5) 0.043(5) 0.062(5) -0.014(4) 0.003(4) -0.018(4)
B2 0.026(4) 0.031(4) 0.034(4) -0.009(3) 0.000(3) -0.013(3)
C886 0.027(3) 0.040(4) 0.051(4) -0.018(3) -0.008(3) -0.003(3)
C558 0.040(4) 0.070(5) 0.034(4) 0.000(4) -0.008(3) -0.014(4)
C895 0.029(4) 0.047(4) 0.047(4) -0.009(3) -0.010(3) -0.008(3)
B3 0.041(4) 0.041(5) 0.043(5) -0.024(4) 0.002(4) -0.011(4)
C458 0.035(4) 0.065(5) 0.053(5) -0.007(4) -0.013(3) -0.002(4)
C671 0.051(4) 0.033(4) 0.045(4) -0.011(3) -0.004(3) -0.015(3)
C664 0.036(4) 0.049(5) 0.045(4) -0.021(4) -0.009(3) -0.005(3)
C564 0.036(4) 0.034(4) 0.056(4) -0.013(3) -0.008(3) -0.003(3)
C442 0.040(4) 0.033(4) 0.039(4) -0.002(3) -0.012(3) -0.012(3)
C234 0.042(4) 0.036(4) 0.044(4) -0.020(3) -0.004(3) -0.014(3)
C102 0.058(5) 0.045(5) 0.050(5) -0.008(4) -0.010(4) -0.010(4)
C226 0.043(4) 0.036(4) 0.046(4) -0.007(3) -0.014(3) -0.008(3)
C124 0.027(4) 0.053(5) 0.051(4) -0.018(4) -0.003(3) 0.000(3)
C94 0.055(5) 0.042(4) 0.043(4) -0.007(3) -0.019(4) -0.013(4)
C562 0.036(4) 0.074(5) 0.030(4) -0.007(4) -0.005(3) -0.018(4)
C556 0.038(4) 0.034(4) 0.041(4) -0.007(3) 0.001(3) -0.010(3)
C775 0.050(5) 0.043(4) 0.058(5) -0.003(4) -0.013(4) -0.020(4)
C444 0.029(4) 0.045(4) 0.058(5) -0.016(4) -0.008(3) -0.015(3)
C332 0.049(4) 0.045(4) 0.032(4) -0.010(3) 0.006(3) -0.004(3)
C785 0.029(4) 0.082(6) 0.047(5) -0.033(4) -0.001(3) 0.001(4)
C454 0.065(5) 0.044(5) 0.037(4) -0.012(3) -0.013(4) -0.006(4)
C117 0.071(5) 0.059(5) 0.080(6) -0.026(4) -0.024(4) -0.027(4)
C222 0.032(4) 0.048(5) 0.069(5) -0.036(4) 0.003(3) -0.008(3)
C345 0.054(5) 0.043(5) 0.105(7) -0.042(5) 0.039(5) -0.020(4)
B6 0.037(4) 0.022(4) 0.036(4) -0.006(3) 0.004(3) -0.009(3)
C567 0.054(5) 0.034(4) 0.054(5) -0.021(4) -0.002(4) -0.006(3)
C788 0.052(5) 0.083(7) 0.057(5) -0.001(5) 0.006(4) -0.010(4)
B10 0.052(5) 0.034(5) 0.046(5) -0.011(4) -0.019(4) -0.009(4)
C884 0.031(4) 0.050(5) 0.062(5) -0.014(4) 0.001(3) 0.002(3)
C113 0.047(4) 0.031(4) 0.077(6) -0.021(4) 0.000(4) -0.015(3)
C898 0.042(4) 0.058(5) 0.058(5) -0.012(4) -0.003(3) -0.020(4)
C115 0.047(4) 0.036(4) 0.048(4) -0.011(3) -0.002(3) -0.012(3)
C95 0.038(4) 0.068(5) 0.052(5) -0.020(4) -0.001(3) -0.016(4)
C669 0.062(5) 0.046(5) 0.055(5) -0.013(4) 0.000(4) -0.026(4)
C443 0.040(4) 0.043(4) 0.048(4) 0.002(3) -0.003(3) -0.020(3)
C777 0.026(4) 0.061(5) 0.074(5) -0.019(4) -0.011(4) -0.007(3)
C97 0.068(6) 0.096(7) 0.063(5) -0.028(5) 0.001(4) -0.041(5)
C894 0.051(5) 0.063(5) 0.048(5) -0.014(4) -0.008(4) -0.019(4)
C773 0.041(4) 0.041(5) 0.079(6) -0.008(4) -0.029(4) -0.008(3)
C672 0.066(5) 0.055(5) 0.047(4) -0.019(4) 0.001(4) -0.032(4)
C237 0.053(5) 0.038(4) 0.074(5) -0.019(4) 0.008(4) -0.011(4)
C121 0.032(4) 0.045(4) 0.054(5) -0.019(4) -0.006(3) -0.005(3)
C554 0.047(4) 0.050(5) 0.036(4) -0.007(4) 0.004(3) -0.009(4)
C238 0.036(4) 0.047(4) 0.069(5) -0.016(4) -0.005(3) -0.018(3)
C333 0.048(5) 0.061(6) 0.054(5) -0.023(4) -0.002(4) 0.008(4)
C98 0.067(5) 0.054(5) 0.076(6) -0.028(4) -0.016(4) -0.016(4)
C676 0.062(5) 0.039(4) 0.067(5) -0.023(4) -0.007(4) -0.019(4)
C123 0.046(4) 0.041(4) 0.053(5) -0.010(4) -0.014(4) 0.005(3)
C896 0.054(5) 0.042(4) 0.070(5) -0.013(4) -0.009(4) -0.021(4)
C555 0.058(5) 0.044(5) 0.038(4) -0.017(3) 0.001(3) -0.009(4)
C885 0.036(4) 0.037(4) 0.057(5) -0.010(4) -0.008(3) -0.002(3)
C122 0.046(4) 0.059(5) 0.044(4) -0.011(4) -0.005(3) -0.002(4)
C227 0.040(5) 0.090(7) 0.104(7) -0.054(6) 0.020(4) -0.012(4)
C883 0.046(5) 0.057(5) 0.059(5) -0.006(4) 0.006(4) -0.007(4)
C786 0.055(5) 0.043(5) 0.097(7) -0.027(5) -0.014(4) -0.013(4)
C782 0.048(5) 0.075(6) 0.089(7) -0.058(6) -0.008(5) 0.000(4)
C106 0.064(5) 0.040(5) 0.058(5) -0.002(4) -0.018(4) 0.001(4)
C445 0.042(4) 0.055(5) 0.051(5) -0.016(4) -0.012(3) -0.018(3)
C678 0.034(4) 0.057(5) 0.083(6) -0.038(4) -0.002(4) -0.001(3)
B9 0.039(5) 0.058(6) 0.033(4) -0.017(4) -0.010(3) -0.007(4)
B1 0.030(4) 0.033(4) 0.043(4) -0.018(4) 0.001(3) -0.009(3)
C553 0.076(6) 0.040(5) 0.050(5) 0.000(4) -0.001(4) -0.026(4)
C565 0.057(5) 0.043(5) 0.062(5) -0.010(4) -0.028(4) -0.013(4)
B7 0.027(4) 0.035(4) 0.052(5) -0.022(4) 0.001(3) -0.015(3)
C229 0.066(5) 0.052(5) 0.041(4) 0.001(4) 0.001(4) -0.005(4)
C341 0.111(7) 0.039(5) 0.052(5) -0.012(4) 0.028(5) -0.014(5)
C114 0.055(5) 0.032(4) 0.058(5) -0.009(4) 0.009(4) -0.018(3)
C774 0.069(6) 0.032(4) 0.072(6) 0.004(4) -0.036(5) -0.013(4)
C126 0.042(4) 0.056(5) 0.060(5) -0.016(4) 0.004(4) -0.005(4)
C566 0.067(5) 0.037(4) 0.041(4) -0.013(3) -0.007(4) -0.021(4)
C128 0.038(4) 0.056(5) 0.070(5) -0.007(4) 0.012(4) -0.010(4)
C335 0.069(6) 0.036(5) 0.062(5) -0.011(4) -0.009(4) -0.006(4)
C223 0.031(4) 0.038(5) 0.113(7) -0.030(5) -0.017(4) 0.003(3)
C457 0.058(5) 0.085(7) 0.052(5) 0.011(5) -0.027(4) -0.021(5)
C561 0.043(5) 0.104(7) 0.052(5) -0.007(5) -0.013(4) -0.020(5)
C455 0.109(7) 0.068(6) 0.033(4) -0.010(4) -0.005(5) -0.035(5)
C225 0.066(5) 0.044(5) 0.059(5) -0.009(4) -0.028(4) -0.005(4)
C674 0.036(4) 0.058(5) 0.069(5) -0.007(4) -0.002(4) -0.007(4)
C99 0.050(5) 0.150(9) 0.063(5) -0.056(6) -0.005(4) -0.024(5)
C559 0.045(5) 0.097(7) 0.043(5) -0.009(4) 0.005(4) -0.018(4)
C887 0.057(5) 0.057(5) 0.051(5) 0.006(4) 0.003(4) -0.013(4)
C784 0.048(5) 0.090(7) 0.053(5) -0.021(5) -0.011(4) -0.005(5)
C889 0.041(4) 0.053(5) 0.061(5) -0.013(4) -0.018(4) 0.007(3)
C665 0.039(4) 0.059(5) 0.043(4) -0.011(4) -0.002(3) -0.014(4)
C224 0.071(6) 0.029(4) 0.108(7) -0.011(5) -0.055(6) -0.003(4)
C348 0.074(6) 0.122(9) 0.114(8) -0.081(7) 0.025(6) -0.044(6)
C105 0.052(5) 0.052(5) 0.072(6) -0.016(5) -0.001(4) 0.009(4)
C456 0.098(7) 0.080(7) 0.037(5) 0.004(4) -0.033(5) -0.049(6)
C892 0.051(5) 0.048(5) 0.077(6) -0.026(4) -0.011(4) -0.012(4)
C668 0.071(6) 0.074(6) 0.061(5) -0.024(4) -0.009(4) -0.024(5)
C888 0.050(5) 0.104(8) 0.074(6) -0.015(5) 0.008(4) 0.015(5)
C337 0.050(5) 0.090(7) 0.087(6) -0.033(5) 0.021(4) -0.019(5)
C104 0.087(7) 0.040(5) 0.051(5) -0.004(4) -0.027(5) 0.002(4)
C560 0.031(4) 0.102(7) 0.069(6) -0.034(5) -0.001(4) -0.022(4)
C334 0.070(6) 0.043(5) 0.072(6) -0.032(4) -0.009(5) 0.007(4)
C103 0.084(7) 0.042(5) 0.065(6) 0.008(4) 0.001(5) -0.011(5)
C783 0.048(5) 0.129(9) 0.066(6) -0.064(7) -0.004(4) -0.003(5)
C673 0.052(5) 0.058(5) 0.061(5) -0.004(4) -0.013(4) -0.030(4)
C893 0.068(5) 0.061(5) 0.056(5) -0.021(4) -0.014(4) -0.024(4)
C342 0.138(9) 0.041(6) 0.075(7) 0.001(5) 0.059(6) -0.008(6)
C344 0.064(6) 0.065(7) 0.167(11) -0.061(7) 0.062(7) -0.039(5)
C778 0.096(7) 0.063(6) 0.096(7) 0.021(5) -0.061(6) -0.035(5)
C127 0.076(6) 0.093(7) 0.070(6) -0.005(5) -0.019(5) 0.034(5)
C343 0.093(8) 0.030(5) 0.165(11) -0.032(7) 0.081(8) -0.018(5)
C346 0.221(13) 0.063(7) 0.034(5) 0.000(5) -0.021(6) -0.031(7)
C228 0.079(6) 0.063(6) 0.154(9) -0.026(6) -0.078(6) 0.007(5)
C677 0.078(6) 0.104(8) 0.107(7) -0.012(6) -0.035(6) -0.054(6)
C118 0.111(7) 0.047(5) 0.074(6) -0.007(4) -0.010(5) -0.034(5)
C897 0.128(9) 0.102(8) 0.083(7) -0.047(6) -0.008(6) -0.047(7)
C338 0.101(8) 0.066(7) 0.169(11) -0.077(7) -0.029(7) 0.027(5)
C109 0.077(7) 0.089(8) 0.170(11) 0.031(8) 0.054(7) 0.005(6)
C107 0.088(7) 0.074(7) 0.100(8) 0.009(6) 0.033(6) -0.010(6)
C108 0.137(9) 0.040(5) 0.100(8) -0.001(5) -0.034(7) 0.024(5)
C787 0.110(8) 0.170(11) 0.074(7) -0.078(7) 0.006(6) -0.011(8)
C347 0.106(9) 0.035(6) 0.260(15) 0.003(7) 0.069(9) -0.012(6)
C236 0.032(4) 0.038(4) 0.072(5) -0.021(4) -0.013(3) -0.006(3)
C340 0.057(5) 0.046(5) 0.044(4) -0.018(4) 0.025(4) -0.011(4)

loop_
_atom_type_symbol
_atom_type_description
_atom_type_scat_dispersion_real
_atom_type_scat_dispersion_imag
_atom_type_scat_source
C C 0.0033 0.0016 'International Tables Vol C Tables 4.2.6.8 and 6.1.1.4'
H H 0.0000 0.0000 'International Tables Vol C Tables 4.2.6.8 and 6.1.1.4'
B B 0.0013 0.0007 'International Tables Vol C Tables 4.2.6.8 and 6.1.1.4'
O O 0.0106 0.0060 'International Tables Vol C Tables 4.2.6.8 and 6.1.1.4'
P P 0.1023 0.0942 'International Tables Vol C Tables 4.2.6.8 and 6.1.1.4'
U U -9.6767 9.6646 'International Tables Vol C Tables 4.2.6.8 and 6.1.1.4'

loop_
_exptl_crystal_face_index_h
_exptl_crystal_face_index_k
_exptl_crystal_face_index_l
_exptl_crystal_face_perp_dist
-18 13 3 0.0394
18 -13 -3 0.0394
-10 -21 -30 0.0651
0 1 -31 0.0673
14 30 17 0.0724
4 8 33 0.0714
-13 -29 3 0.0736

loop_
_geom_angle_atom_site_label_1
_geom_angle_atom_site_label_2
_geom_angle_atom_site_label_3
_geom_angle
O3 U1 O1 118.57(16)
O3 U1 O5 90.48(14)
O3 U1 O4 90.08(14)
O3 U1 O2 120.86(16)
O1 U1 O5 88.00(14)
O1 U1 O4 88.78(14)
O1 U1 O2 120.53(16)
O4 U1 O5 176.60(13)
O2 U1 O5 89.58(14)
O2 U1 O4 93.01(14)
O7 U2 O8 90.41(15)
O7 U2 O11 160.94(16)
O7 U2 O9 88.90(15)
O6 U2 O7 100.34(15)
O6 U2 O8 112.96(15)
O6 U2 O11 96.13(17)
O6 U2 O9 105.75(17)
O8 U2 O11 91.96(15)
O8 U2 O9 140.75(18)
O9 U2 O11 77.38(16)
O4 P4 C447 109.0(2)
O4 P4 C441 110.6(2)
O4 P4 C453 111.2(2)
C447 P4 C453 107.6(3)
C441 P4 C447 108.6(3)
C441 P4 C453 109.7(3)
O5 P5 C551 109.9(2)
O5 P5 C557 110.0(3)
O5 P5 C563 110.7(2)
C557 P5 C551 109.8(3)
C563 P5 C551 109.2(3)
C563 P5 C557 107.2(3)
B3 O3 U1 176.6(4)
B1 O1 U1 176.0(4)
P5 O5 U1 170.5(3)
P4 O4 U1 174.4(2)
B7 O7 U2 165.7(4)
B6 O6 U2 168.6(4)
B8 O8 U2 155.3(4)
B2 O2 U1 175.3(4)
B9 O10 B10 127.1(5)
B10 O11 U2 134.3(4)
B9 O9 U2 135.5(4)
C452 C447 P4 123.2(5)
C452 C447 C448 117.6(5)
C448 C447 P4 119.1(4)
C235 C230 B2 121.7(5)
C231 C230 C235 117.8(5)
C231 C230 B2 120.5(5)
C447 C452 H452 119.3
C447 C452 C451 121.4(6)
C451 C452 H452 119.3
C552 C551 P5 122.7(5)
C552 C551 C556 118.1(6)
C556 C551 P5 119.2(5)
C447 C448 H448 119.7
C449 C448 C447 120.7(6)
C449 C448 H448 119.7
C776 C771 C772 117.2(5)
C776 C771 B7 122.0(5)
C772 C771 B7 120.8(6)
C891 C890 B8 121.8(6)
C891 C890 C895 118.1(6)
C895 C890 B8 120.1(6)
C558 C557 P5 119.3(5)
C558 C557 C562 119.4(6)
C562 C557 P5 121.3(5)
C116 C111 C112 116.7(5)
C116 C111 B1 121.2(5)
C112 C111 B1 121.7(6)
C230 C235 C238 120.6(5)
C234 C235 C230 119.6(5)
C234 C235 C238 119.9(5)
C781 C780 B7 121.8(6)
C785 C780 C781 118.0(6)
C785 C780 B7 120.1(6)
C451 C450 H450 119.9
C449 C450 H450 119.9
C449 C450 C451 120.1(6)
C446 C441 P4 118.2(4)
C442 C441 P4 122.6(4)
C442 C441 C446 119.2(5)
C666 C661 B6 121.4(5)
C662 C661 C666 117.9(6)
C662 C661 B6 120.7(6)
C458 C453 P4 120.8(5)
C454 C453 P4 119.6(5)
C454 C453 C458 119.6(6)
C336 C331 B3 119.7(6)
C336 C331 C332 119.0(6)
C332 C331 B3 121.2(6)
C568 C563 P5 121.8(4)
C564 C563 P5 120.3(5)
C564 C563 C568 117.9(6)
C675 C670 B6 120.4(5)
C671 C670 C675 117.6(6)
C671 C670 B6 121.9(6)
C882 C881 B8 123.0(5)
C882 C881 C886 117.0(6)
C886 C881 B8 119.9(6)
C102 C101 B10 121.4(7)
C106 C101 C102 117.1(6)
C106 C101 B10 121.5(6)
C91 C92 C97 120.0(6)
C93 C92 C91 119.4(6)
C93 C92 C97 120.6(6)
C92 C91 B9 120.8(6)
C96 C91 C92 117.5(6)
C96 C91 B9 121.6(6)
C563 C568 H568 119.6
C567 C568 C563 120.8(6)
C567 C568 H568 119.6
C670 C675 C678 122.3(5)
C674 C675 C670 120.2(6)
C674 C675 C678 117.6(6)
C125 C120 B1 120.9(6)
C121 C120 C125 118.4(6)
C121 C120 B1 120.4(6)
C226 C221 B2 120.7(5)
C226 C221 C222 118.4(6)
C222 C221 B2 120.7(6)
C92 C93 H93 118.8
C94 C93 C92 122.4(6)
C94 C93 H93 118.8
C120 C125 C128 121.8(6)
C124 C125 C120 119.0(6)
C124 C125 C128 119.2(6)
C890 C891 C896 120.1(6)
C892 C891 C890 120.1(7)
C892 C891 C896 119.8(6)
C771 C776 C779 120.5(5)
C775 C776 C771 121.2(6)
C775 C776 C779 118.2(6)
C776 C779 H77A 109.5
C776 C779 H77B 109.5
C776 C779 H77C 109.5
H77A C779 H77B 109.5
H77A C779 H77C 109.5
H77B C779 H77C 109.5
C662 C663 H663 119.1
C664 C663 H663 119.1
C664 C663 C662 121.8(6)
C111 C116 C119 121.6(5)
C115 C116 C111 121.4(6)
C115 C116 C119 117.0(6)
C230 C231 C236 122.0(5)
C232 C231 C230 120.3(5)
C232 C231 C236 117.7(5)
C231 C232 H232 119.1
C231 C232 C233 121.8(6)
C233 C232 H232 119.1
C441 C446 H446 120.0
C445 C446 C441 119.9(6)
C445 C446 H446 120.0
C661 C666 C669 120.7(6)
C665 C666 C661 119.8(6)
C665 C666 C669 119.4(6)
C661 C662 C667 121.6(6)
C663 C662 C661 119.9(6)
C663 C662 C667 118.5(6)
C111 C112 C117 120.4(6)
C113 C112 C111 119.6(6)
C113 C112 C117 119.9(6)
C452 C451 H451 120.2
C450 C451 C452 119.6(6)
C450 C451 H451 120.2
C771 C772 C777 121.3(6)
C773 C772 C771 119.5(6)
C773 C772 C777 119.2(6)
C331 C336 C339 122.0(6)
C331 C336 C335 119.5(7)
C335 C336 C339 118.5(6)
C780 C781 C786 123.5(6)
C782 C781 C780 118.6(8)
C782 C781 C786 117.9(7)
O8 B8 C890 120.1(6)
O8 B8 C881 118.8(6)
C890 B8 C881 121.1(5)
C881 C882 C883 121.8(6)
C881 C882 C887 121.1(6)
C883 C882 C887 117.0(6)
C448 C449 H449 119.7
C450 C449 C448 120.5(6)
C450 C449 H449 119.7
C91 C96 C99 118.8(6)
C95 C96 C91 121.8(6)
C95 C96 C99 119.4(6)
C116 C119 H11A 109.5
C116 C119 H11B 109.5
C116 C119 H11C 109.5
H11A C119 H11B 109.5
H11A C119 H11C 109.5
H11B C119 H11C 109.5
C232 C233 C237 121.3(6)
C234 C233 C232 117.3(6)
C234 C233 C237 121.3(6)
C551 C552 H552 119.8
C551 C552 C553 120.4(6)
C553 C552 H552 119.8
C662 C667 H66A 109.5
C662 C667 H66B 109.5
C662 C667 H66C 109.5
H66A C667 H66B 109.5
H66A C667 H66C 109.5
H66B C667 H66C 109.5
C336 C339 H33A 109.5
C336 C339 H33B 109.5
C336 C339 H33C 109.5
H33A C339 H33B 109.5
H33A C339 H33C 109.5
H33B C339 H33C 109.5
O2 B2 C230 119.3(5)
O2 B2 C221 119.8(5)
C230 B2 C221 120.9(5)
C881 C886 C889 123.2(6)
C885 C886 C881 119.3(6)
C885 C886 C889 117.4(6)
C557 C558 H558 119.8
C557 C558 C559 120.4(6)
C559 C558 H558 119.8
C890 C895 C898 121.7(6)
C894 C895 C890 118.8(6)
C894 C895 C898 119.4(6)
O3 B3 C331 119.4(6)
O3 B3 C340 117.1(6)
C331 B3 C340 123.4(6)
C453 C458 H458 120.2
C457 C458 C453 119.7(7)
C457 C458 H458 120.2
C670 C671 C672 120.7(6)
C670 C671 C676 122.6(6)
C672 C671 C676 116.7(6)
C663 C664 C665 118.6(6)
C663 C664 C668 121.0(6)
C665 C664 C668 120.3(6)
C563 C564 H564 119.8
C565 C564 C563 120.4(6)
C565 C564 H564 119.8
C441 C442 H442 120.0
C441 C442 C443 120.1(6)
C443 C442 H442 120.0
C235 C234 H234 118.5
C233 C234 C235 123.1(6)
C233 C234 H234 118.5
C101 C102 C107 119.2(7)
C103 C102 C101 120.8(7)
C103 C102 C107 120.0(7)
C221 C226 C229 121.8(6)
C225 C226 C221 119.9(7)
C225 C226 C229 118.3(6)
C125 C124 H124 118.8
C123 C124 C125 122.4(6)
C123 C124 H124 118.8
C93 C94 C98 120.6(7)
C95 C94 C93 118.4(6)
C95 C94 C98 121.0(6)
C557 C562 H562 120.2
C561 C562 C557 119.6(6)
C561 C562 H562 120.2
C551 C556 H556 119.3
C555 C556 C551 121.4(6)
C555 C556 H556 119.3
C776 C775 H775 119.1
C774 C775 C776 121.8(7)
C774 C775 H775 119.1
C443 C444 H444 120.4
C443 C444 C445 119.2(6)
C445 C444 H444 120.4
C331 C332 C337 123.1(6)
C333 C332 C331 118.9(7)
C333 C332 C337 118.0(7)
C780 C785 C788 122.9(6)
C780 C785 C784 120.0(8)
C784 C785 C788 117.1(7)
C453 C454 H454 120.6
C453 C454 C455 118.8(7)
C455 C454 H454 120.6
C112 C117 H11D 109.5
C112 C117 H11E 109.5
C112 C117 H11F 109.5
H11D C117 H11E 109.5
H11D C117 H11F 109.5
H11E C117 H11F 109.5
C221 C222 C227 122.1(6)
C223 C222 C221 118.9(7)
C223 C222 C227 119.0(7)
C344 C345 C348 119.2(9)
C344 C345 C340 118.4(9)
C340 C345 C348 122.3(7)
O6 B6 C661 118.3(5)
O6 B6 C670 118.2(6)
C661 B6 C670 123.5(5)
C568 C567 H567 120.2
C566 C567 C568 119.7(6)
C566 C567 H567 120.2
C785 C788 H78A 109.5
C785 C788 H78B 109.5
C785 C788 H78C 109.5
H78A C788 H78B 109.5
H78A C788 H78C 109.5
H78B C788 H78C 109.5
O10 B10 C101 114.2(5)
O11 B10 O10 122.3(6)
O11 B10 C101 123.4(6)
C885 C884 C883 118.3(6)
C885 C884 C888 120.8(6)
C883 C884 C888 120.8(7)
C112 C113 H113 118.4
C114 C113 C112 123.2(6)
C114 C113 H113 118.4
C895 C898 H89A 109.5
C895 C898 H89B 109.5
C895 C898 H89C 109.5
H89A C898 H89B 109.5
H89A C898 H89C 109.5
H89B C898 H89C 109.5
C116 C115 H115 119.0
C116 C115 C114 122.0(6)
C114 C115 H115 119.0
C96 C95 H95 119.8
C94 C95 C96 120.4(6)
C94 C95 H95 119.8
C666 C669 H66D 109.5
C666 C669 H66E 109.5
C666 C669 H66F 109.5
H66D C669 H66E 109.5
H66D C669 H66F 109.5
H66E C669 H66F 109.5
C442 C443 H443 119.5
C444 C443 C442 120.9(6)
C444 C443 H443 119.5
C772 C777 H77D 109.5
C772 C777 H77E 109.5
C772 C777 H77F 109.5
H77D C777 H77E 109.5
H77D C777 H77F 109.5
H77E C777 H77F 109.5
C92 C97 H97A 109.5
C92 C97 H97B 109.5
C92 C97 H97C 109.5
H97A C97 H97B 109.5
H97A C97 H97C 109.5
H97B C97 H97C 109.5
C895 C894 H894 118.8
C893 C894 C895 122.4(7)
C893 C894 H894 118.8
C772 C773 H773 119.1
C774 C773 C772 121.8(6)
C774 C773 H773 119.1
C671 C672 H672 119.1
C673 C672 C671 121.9(7)
C673 C672 H672 119.1
C233 C237 H23A 109.5
C233 C237 H23B 109.5
C233 C237 H23C 109.5
H23A C237 H23B 109.5
H23A C237 H23C 109.5
H23B C237 H23C 109.5
C120 C121 C122 120.9(6)
C120 C121 C126 122.0(6)
C122 C121 C126 117.1(6)
C555 C554 H554 119.7
C553 C554 H554 119.7
C553 C554 C555 120.6(6)
C235 C238 H23D 109.5
C235 C238 H23E 109.5
C235 C238 H23F 109.5
H23D C238 H23E 109.5
H23D C238 H23F 109.5
H23E C238 H23F 109.5
C332 C333 H333 118.9
C334 C333 C332 122.2(7)
C334 C333 H333 118.9
C94 C98 H98A 109.5
C94 C98 H98B 109.5
C94 C98 H98C 109.5
H98A C98 H98B 109.5
H98A C98 H98C 109.5
H98B C98 H98C 109.5
C671 C676 H67A 109.5
C671 C676 H67B 109.5
C671 C676 H67C 109.5
H67A C676 H67B 109.5
H67A C676 H67C 109.5
H67B C676 H67C 109.5
C124 C123 C122 118.4(6)
C124 C123 C127 121.7(7)
C122 C123 C127 119.9(7)
C891 C896 H89D 109.5
C891 C896 H89E 109.5
C891 C896 H89F 109.5
H89D C896 H89E 109.5
H89D C896 H89F 109.5
H89E C896 H89F 109.5
C556 C555 C554 119.2(6)
C556 C555 H555 120.4
C554 C555 H555 120.4
C886 C885 C884 123.4(6)
C886 C885 H885 118.3
C884 C885 H885 118.3
C121 C122 H122 119.6
C123 C122 C121 120.8(6)
C123 C122 H122 119.6
C222 C227 H22A 109.5
C222 C227 H22B 109.5
C222 C227 H22C 109.5
H22A C227 H22B 109.5
H22A C227 H22C 109.5
H22B C227 H22C 109.5
C882 C883 H883 120.0
C884 C883 C882 120.0(7)
C884 C883 H883 120.0
C781 C786 H78D 109.5
C781 C786 H78E 109.5
C781 C786 H78F 109.5
H78D C786 H78E 109.5
H78D C786 H78F 109.5
H78E C786 H78F 109.5
C781 C782 H782 117.8
C783 C782 C781 124.4(8)
C783 C782 H782 117.8
C101 C106 C105 120.3(7)
C101 C106 C109 119.2(7)
C105 C106 C109 120.5(8)
C446 C445 C444 120.7(6)
C446 C445 H445 119.7
C444 C445 H445 119.7
C675 C678 H67D 109.5
C675 C678 H67E 109.5
C675 C678 H67F 109.5
H67D C678 H67E 109.5
H67D C678 H67F 109.5
H67E C678 H67F 109.5
O10 B9 C91 118.4(6)
O9 B9 O10 121.8(6)
O9 B9 C91 119.8(7)
O1 B1 C111 116.5(5)
O1 B1 C120 116.8(5)
C120 B1 C111 126.8(5)
C552 C553 H553 119.8
C554 C553 C552 120.3(7)
C554 C553 H553 119.8
C564 C565 H565 119.6
C566 C565 C564 120.7(6)
C566 C565 H565 119.6
O7 B7 C771 119.3(6)
O7 B7 C780 120.1(6)
C771 B7 C780 120.5(6)
C226 C229 H22D 109.5
C226 C229 H22E 109.5
C226 C229 H22F 109.5
H22D C229 H22E 109.5
H22D C229 H22F 109.5
H22E C229 H22F 109.5
C342 C341 C346 119.2(8)
C340 C341 C342 119.4(9)
C340 C341 C346 121.3(7)
C113 C114 C115 117.0(6)
C113 C114 C118 121.8(7)
C115 C114 C118 121.2(7)
C775 C774 C778 120.4(8)
C773 C774 C775 118.4(7)
C773 C774 C778 121.2(7)
C121 C126 H12A 109.5
C121 C126 H12B 109.5
C121 C126 H12C 109.5
H12A C126 H12B 109.5
H12A C126 H12C 109.5
H12B C126 H12C 109.5
C567 C566 H566 119.8
C565 C566 C567 120.4(6)
C565 C566 H566 119.8
C125 C128 H12D 109.5
C125 C128 H12E 109.5
C125 C128 H12F 109.5
H12D C128 H12E 109.5
H12D C128 H12F 109.5
H12E C128 H12F 109.5
C336 C335 H335 119.0
C334 C335 C336 122.0(7)
C334 C335 H335 119.0
C222 C223 H223 118.8
C224 C223 C222 122.3(7)
C224 C223 H223 118.8
C458 C457 H457 119.7
C456 C457 C458 120.7(8)
C456 C457 H457 119.7
C562 C561 H561 120.0
C560 C561 C562 120.0(7)
C560 C561 H561 120.0
C454 C455 H455 119.5
C456 C455 C454 121.1(8)
C456 C455 H455 119.5
C226 C225 H225 119.0
C224 C225 C226 122.0(7)
C224 C225 H225 119.0
C675 C674 H674 119.0
C673 C674 C675 121.9(7)
C673 C674 H674 119.0
C96 C99 H99A 109.5
C96 C99 H99B 109.5
C96 C99 H99C 109.5
H99A C99 H99B 109.5
H99A C99 H99C 109.5
H99B C99 H99C 109.5
C558 C559 H559 119.9
C560 C559 C558 120.1(7)
C560 C559 H559 119.9
C882 C887 H88A 109.5
C882 C887 H88B 109.5
C882 C887 H88C 109.5
H88A C887 H88B 109.5
H88A C887 H88C 109.5
H88B C887 H88C 109.5
C785 C784 H784 118.9
C783 C784 C785 122.1(8)
C783 C784 H784 118.9
C886 C889 H88D 109.5
C886 C889 H88E 109.5
C886 C889 H88F 109.5
H88D C889 H88E 109.5
H88D C889 H88F 109.5
H88E C889 H88F 109.5
C666 C665 H665 119.0
C664 C665 C666 122.0(6)
C664 C665 H665 119.0
C223 C224 C228 120.6(9)
C225 C224 C223 118.4(7)
C225 C224 C228 121.0(9)
C345 C348 H34A 109.5
C345 C348 H34B 109.5
C345 C348 H34C 109.5
H34A C348 H34B 109.5
H34A C348 H34C 109.5
H34B C348 H34C 109.5
C106 C105 H105 118.7
C104 C105 C106 122.7(8)
C104 C105 H105 118.7
C457 C456 H456 119.9
C455 C456 C457 120.1(7)
C455 C456 H456 119.9
C891 C892 H892 119.1
C893 C892 C891 121.9(7)
C893 C892 H892 119.1
C664 C668 H66G 109.5
C664 C668 H66H 109.5
C664 C668 H66I 109.5
H66G C668 H66H 109.5
H66G C668 H66I 109.5
H66H C668 H66I 109.5
C884 C888 H88G 109.5
C884 C888 H88H 109.5
C884 C888 H88I 109.5
H88G C888 H88H 109.5
H88G C888 H88I 109.5
H88H C888 H88I 109.5
C332 C337 H33D 109.5
C332 C337 H33E 109.5
C332 C337 H33F 109.5
H33D C337 H33E 109.5
H33D C337 H33F 109.5
H33E C337 H33F 109.5
C105 C104 C103 116.9(7)
C105 C104 C108 121.4(8)
C103 C104 C108 121.7(8)
C561 C560 C559 120.3(7)
C561 C560 H560 119.8
C559 C560 H560 119.8
C333 C334 C338 121.0(8)
C335 C334 C333 118.4(7)
C335 C334 C338 120.6(8)
C102 C103 C104 122.1(7)
C102 C103 H103 118.9
C104 C103 H103 118.9
C782 C783 C787 120.7(10)
C784 C783 C782 116.9(8)
C784 C783 C787 122.4(10)
C672 C673 C674 117.7(6)
C672 C673 C677 121.6(7)
C674 C673 C677 120.6(8)
C894 C893 C897 119.5(7)
C892 C893 C894 118.6(7)
C892 C893 C897 121.9(7)
C341 C342 H342 119.0
C343 C342 C341 122.0(10)
C343 C342 H342 119.0
C345 C344 H344 117.7
C343 C344 C345 124.7(10)
C343 C344 H344 117.7
C774 C778 H77G 109.5
C774 C778 H77H 109.5
C774 C778 H77I 109.5
H77G C778 H77H 109.5
H77G C778 H77I 109.5
H77H C778 H77I 109.5
C123 C127 H12G 109.5
C123 C127 H12H 109.5
C123 C127 H12I 109.5
H12G C127 H12H 109.5
H12G C127 H12I 109.5
H12H C127 H12I 109.5
C342 C343 C347 120.9(13)
C344 C343 C342 117.1(9)
C344 C343 C347 122.0(12)
C341 C346 H34D 109.5
C341 C346 H34E 109.5
C341 C346 H34F 109.5
H34D C346 H34E 109.5
H34D C346 H34F 109.5
H34E C346 H34F 109.5
C224 C228 H22G 109.5
C224 C228 H22H 109.5
C224 C228 H22I 109.5
H22G C228 H22H 109.5
H22G C228 H22I 109.5
H22H C228 H22I 109.5
C673 C677 H67G 109.5
C673 C677 H67H 109.5
C673 C677 H67I 109.5
H67G C677 H67H 109.5
H67G C677 H67I 109.5
H67H C677 H67I 109.5
C114 C118 H11G 109.5
C114 C118 H11H 109.5
C114 C118 H11I 109.5
H11G C118 H11H 109.5
H11G C118 H11I 109.5
H11H C118 H11I 109.5
C893 C897 H89G 109.5
C893 C897 H89H 109.5
C893 C897 H89I 109.5
H89G C897 H89H 109.5
H89G C897 H89I 109.5
H89H C897 H89I 109.5
C334 C338 H33G 109.5
C334 C338 H33H 109.5
C334 C338 H33I 109.5
H33G C338 H33H 109.5
H33G C338 H33I 109.5
H33H C338 H33I 109.5
C106 C109 H10A 109.5
C106 C109 H10B 109.5
C106 C109 H10C 109.5
H10A C109 H10B 109.5
H10A C109 H10C 109.5
H10B C109 H10C 109.5
C102 C107 H10D 109.5
C102 C107 H10E 109.5
C102 C107 H10F 109.5
H10D C107 H10E 109.5
H10D C107 H10F 109.5
H10E C107 H10F 109.5
C104 C108 H10G 109.5
C104 C108 H10H 109.5
C104 C108 H10I 109.5
H10G C108 H10H 109.5
H10G C108 H10I 109.5
H10H C108 H10I 109.5
C783 C787 H78G 109.5
C783 C787 H78H 109.5
C783 C787 H78I 109.5
H78G C787 H78H 109.5
H78G C787 H78I 109.5
H78H C787 H78I 109.5
C343 C347 H34G 109.5
C343 C347 H34H 109.5
C343 C347 H34I 109.5
H34G C347 H34H 109.5
H34G C347 H34I 109.5
H34H C347 H34I 109.5
C231 C236 H23G 109.5
C231 C236 H23H 109.5
C231 C236 H23I 109.5
H23G C236 H23H 109.5
H23G C236 H23I 109.5
H23H C236 H23I 109.5
C345 C340 B3 120.7(7)
C341 C340 B3 121.0(7)
C341 C340 C345 118.3(7)

loop_
_geom_bond_atom_site_label_1
_geom_bond_atom_site_label_2
_geom_bond_distance
U1 O3 2.116(4)
U1 O1 2.122(4)
U1 O5 2.272(4)
U1 O4 2.270(4)
U1 O2 2.133(4)
U2 O7 2.172(4)
U2 O6 2.162(4)
U2 O8 2.183(4)
U2 O11 2.193(4)
U2 O9 2.192(4)
P4 O4 1.519(4)
P4 C447 1.781(6)
P4 C441 1.777(6)
P4 C453 1.790(6)
P5 O5 1.511(4)
P5 C551 1.788(6)
P5 C557 1.785(6)
P5 C563 1.775(6)
O3 B3 1.341(8)
O1 B1 1.347(7)
O7 B7 1.334(8)
O6 B6 1.343(7)
O8 B8 1.360(7)
O2 B2 1.346(7)
O10 B10 1.387(8)
O10 B9 1.376(9)
O11 B10 1.338(8)
O9 B9 1.340(8)
C447 C452 1.385(8)
C447 C448 1.395(7)
C230 C235 1.415(7)
C230 C231 1.404(7)
C230 B2 1.582(8)
C452 H452 0.9300
C452 C451 1.386(8)
C551 C552 1.378(8)
C551 C556 1.388(8)
C448 H448 0.9300
C448 C449 1.378(8)
C771 C776 1.400(8)
C771 C772 1.416(8)
C771 B7 1.575(9)
C890 C891 1.398(8)
C890 B8 1.587(10)
C890 C895 1.423(9)
C557 C558 1.360(8)
C557 C562 1.390(8)
C111 C116 1.408(8)
C111 C112 1.421(8)
C111 B1 1.590(9)
C235 C234 1.397(8)
C235 C238 1.524(8)
C780 C781 1.407(9)
C780 C785 1.396(9)
C780 B7 1.598(9)
C450 H450 0.9300
C450 C451 1.369(8)
C450 C449 1.367(8)
C441 C446 1.400(7)
C441 C442 1.362(8)
C661 C666 1.414(8)
C661 C662 1.409(8)
C661 B6 1.586(9)
C453 C458 1.394(8)
C453 C454 1.379(8)
C331 C336 1.395(9)
C331 B3 1.588(9)
C331 C332 1.406(9)
C563 C568 1.396(8)
C563 C564 1.394(8)
C670 C675 1.405(8)
C670 C671 1.383(8)
C670 B6 1.594(9)
C881 B8 1.599(9)
C881 C882 1.380(8)
C881 C886 1.442(8)
C101 C102 1.395(9)
C101 B10 1.580(9)
C101 C106 1.378(9)
C92 C91 1.408(8)
C92 C93 1.394(8)
C92 C97 1.513(9)
C91 C96 1.397(9)
C91 B9 1.563(9)
C568 H568 0.9300
C568 C567 1.384(8)
C675 C678 1.518(8)
C675 C674 1.394(8)
C120 C125 1.410(8)
C120 C121 1.389(8)
C120 B1 1.581(9)
C221 B2 1.610(9)
C221 C226 1.404(8)
C221 C222 1.406(8)
C93 H93 0.9300
C93 C94 1.378(9)
C125 C124 1.396(8)
C125 C128 1.495(8)
C891 C896 1.526(9)
C891 C892 1.388(9)
C776 C779 1.517(8)
C776 C775 1.371(8)
C779 H77A 0.9600
C779 H77B 0.9600
C779 H77C 0.9600
C663 H663 0.9300
C663 C662 1.392(8)
C663 C664 1.368(9)
C116 C119 1.526(8)
C116 C115 1.377(8)
C231 C232 1.395(8)
C231 C236 1.507(8)
C232 H232 0.9300
C232 C233 1.397(8)
C446 H446 0.9300
C446 C445 1.361(8)
C666 C669 1.506(8)
C666 C665 1.383(8)
C662 C667 1.512(8)
C112 C117 1.502(8)
C112 C113 1.384(8)
C451 H451 0.9300
C772 C777 1.502(9)
C772 C773 1.397(9)
C336 C339 1.503(9)
C336 C335 1.396(9)
C781 C786 1.495(10)
C781 C782 1.380(9)
C882 C883 1.403(9)
C882 C887 1.519(8)
C449 H449 0.9300
C96 C95 1.392(9)
C96 C99 1.518(9)
C119 H11A 0.9600
C119 H11B 0.9600
C119 H11C 0.9600
C233 C234 1.363(8)
C233 C237 1.501(8)
C552 H552 0.9300
C552 C553 1.379(8)
C667 H66A 0.9600
C667 H66B 0.9600
C667 H66C 0.9600
C339 H33A 0.9600
C339 H33B 0.9600
C339 H33C 0.9600
C886 C885 1.363(8)
C886 C889 1.499(9)
C558 H558 0.9300
C558 C559 1.371(9)
C895 C898 1.509(8)
C895 C894 1.387(8)
B3 C340 1.592(10)
C458 H458 0.9300
C458 C457 1.378(9)
C671 C672 1.396(9)
C671 C676 1.531(9)
C664 C665 1.376(9)
C664 C668 1.517(8)
C564 H564 0.9300
C564 C565 1.373(8)
C442 H442 0.9300
C442 C443 1.391(8)
C234 H234 0.9300
C102 C103 1.369(9)
C102 C107 1.523(10)
C226 C229 1.509(9)
C226 C225 1.388(8)
C124 H124 0.9300
C124 C123 1.368(9)
C94 C95 1.378(9)
C94 C98 1.512(9)
C562 H562 0.9300
C562 C561 1.379(9)
C556 H556 0.9300
C556 C555 1.366(8)
C775 H775 0.9300
C775 C774 1.369(9)
C444 H444 0.9300
C444 C443 1.350(8)
C444 C445 1.389(8)
C332 C333 1.396(9)
C332 C337 1.512(9)
C785 C788 1.521(10)
C785 C784 1.411(9)
C454 H454 0.9300
C454 C455 1.395(9)
C117 H11D 0.9600
C117 H11E 0.9600
C117 H11F 0.9600
C222 C227 1.502(10)
C222 C223 1.398(9)
C345 C348 1.483(11)
C345 C344 1.372(11)
C345 C340 1.431(10)
C567 H567 0.9300
C567 C566 1.368(9)
C788 H78A 0.9600
C788 H78B 0.9600
C788 H78C 0.9600
C884 C885 1.366(9)
C884 C883 1.388(9)
C884 C888 1.516(9)
C113 H113 0.9300
C113 C114 1.381(9)
C898 H89A 0.9600
C898 H89B 0.9600
C898 H89C 0.9600
C115 H115 0.9300
C115 C114 1.382(9)
C95 H95 0.9300
C669 H66D 0.9600
C669 H66E 0.9600
C669 H66F 0.9600
C443 H443 0.9300
C777 H77D 0.9600
C777 H77E 0.9600
C777 H77F 0.9600
C97 H97A 0.9600
C97 H97B 0.9600
C97 H97C 0.9600
C894 H894 0.9300
C894 C893 1.371(9)
C773 H773 0.9300
C773 C774 1.370(10)
C672 H672 0.9300
C672 C673 1.371(10)
C237 H23A 0.9600
C237 H23B 0.9600
C237 H23C 0.9600
C121 C122 1.392(8)
C121 C126 1.528(8)
C554 H554 0.9300
C554 C555 1.376(9)
C554 C553 1.352(9)
C238 H23D 0.9600
C238 H23E 0.9600
C238 H23F 0.9600
C333 H333 0.9300
C333 C334 1.371(10)
C98 H98A 0.9600
C98 H98B 0.9600
C98 H98C 0.9600
C676 H67A 0.9600
C676 H67B 0.9600
C676 H67C 0.9600
C123 C122 1.385(9)
C123 C127 1.524(9)
C896 H89D 0.9600
C896 H89E 0.9600
C896 H89F 0.9600
C555 H555 0.9300
C885 H885 0.9300
C122 H122 0.9300
C227 H22A 0.9600
C227 H22B 0.9600
C227 H22C 0.9600
C883 H883 0.9300
C786 H78D 0.9600
C786 H78E 0.9600
C786 H78F 0.9600
C782 H782 0.9300
C782 C783 1.370(12)
C106 C105 1.384(9)
C106 C109 1.513(11)
C445 H445 0.9300
C678 H67D 0.9600
C678 H67E 0.9600
C678 H67F 0.9600
C553 H553 0.9300
C565 H565 0.9300
C565 C566 1.364(9)
C229 H22D 0.9600
C229 H22E 0.9600
C229 H22F 0.9600
C341 C342 1.422(11)
C341 C346 1.529(11)
C341 C340 1.378(10)
C114 C118 1.499(9)
C774 C778 1.506(9)
C126 H12A 0.9600
C126 H12B 0.9600
C126 H12C 0.9600
C566 H566 0.9300
C128 H12D 0.9600
C128 H12E 0.9600
C128 H12F 0.9600
C335 H335 0.9300
C335 C334 1.369(10)
C223 H223 0.9300
C223 C224 1.370(11)
C457 H457 0.9300
C457 C456 1.357(11)
C561 H561 0.9300
C561 C560 1.356(10)
C455 H455 0.9300
C455 C456 1.356(10)
C225 H225 0.9300
C225 C224 1.363(11)
C674 H674 0.9300
C674 C673 1.371(10)
C99 H99A 0.9600
C99 H99B 0.9600
C99 H99C 0.9600
C559 H559 0.9300
C559 C560 1.367(9)
C887 H88A 0.9600
C887 H88B 0.9600
C887 H88C 0.9600
C784 H784 0.9300
C784 C783 1.355(11)
C889 H88D 0.9600
C889 H88E 0.9600
C889 H88F 0.9600
C665 H665 0.9300
C224 C228 1.536(9)
C348 H34A 0.9600
C348 H34B 0.9600
C348 H34C 0.9600
C105 H105 0.9300
C105 C104 1.356(10)
C456 H456 0.9300
C892 H892 0.9300
C892 C893 1.360(10)
C668 H66G 0.9600
C668 H66H 0.9600
C668 H66I 0.9600
C888 H88G 0.9600
C888 H88H 0.9600
C888 H88I 0.9600
C337 H33D 0.9600
C337 H33E 0.9600
C337 H33F 0.9600
C104 C103 1.370(10)
C104 C108 1.507(10)
C560 H560 0.9300
C334 C338 1.521(10)
C103 H103 0.9300
C783 C787 1.524(10)
C673 C677 1.516(9)
C893 C897 1.502(10)
C342 H342 0.9300
C342 C343 1.369(14)
C344 H344 0.9300
C344 C343 1.349(14)
C778 H77G 0.9600
C778 H77H 0.9600
C778 H77I 0.9600
C127 H12G 0.9600
C127 H12H 0.9600
C127 H12I 0.9600
C343 C347 1.528(11)
C346 H34D 0.9600
C346 H34E 0.9600
C346 H34F 0.9600
C228 H22G 0.9600
C228 H22H 0.9600
C228 H22I 0.9600
C677 H67G 0.9600
C677 H67H 0.9600
C677 H67I 0.9600
C118 H11G 0.9600
C118 H11H 0.9600
C118 H11I 0.9600
C897 H89G 0.9600
C897 H89H 0.9600
C897 H89I 0.9600
C338 H33G 0.9600
C338 H33H 0.9600
C338 H33I 0.9600
C109 H10A 0.9600
C109 H10B 0.9600
C109 H10C 0.9600
C107 H10D 0.9600
C107 H10E 0.9600
C107 H10F 0.9600
C108 H10G 0.9600
C108 H10H 0.9600
C108 H10I 0.9600
C787 H78G 0.9600
C787 H78H 0.9600
C787 H78I 0.9600
C347 H34G 0.9600
C347 H34H 0.9600
C347 H34I 0.9600
C236 H23G 0.9600
C236 H23H 0.9600
C236 H23I 0.9600

loop_
_exptl_oxdiff_crystal_face_indexfrac_h
_exptl_oxdiff_crystal_face_indexfrac_k
_exptl_oxdiff_crystal_face_indexfrac_l
_exptl_oxdiff_crystal_face_x
_exptl_oxdiff_crystal_face_y
_exptl_oxdiff_crystal_face_z
-17.9847 12.9952 2.9999 0.8304 0.5835 -0.0502
17.9847 -12.9952 -2.9999 -0.8304 -0.5835 0.0502
-9.9748 -20.9355 -30.0237 0.2230 -0.4057 0.8845
0.0361 1.0721 -30.9541 -0.1365 0.2507 0.9544
13.9937 29.9678 17.0696 -0.4230 0.7632 -0.4690
3.9657 7.9254 32.9791 0.0043 0.0019 -0.9997
-13.0164 -29.0139 2.9063 0.4737 -0.8787 -0.1440

loop_
_smtbx_masks_void_nr
_smtbx_masks_void_average_x
_smtbx_masks_void_average_y
_smtbx_masks_void_average_z
_smtbx_masks_void_volume
_smtbx_masks_void_count_electrons
1 0.302 0.633 0.746 735.6 124.8
2 0.342 0.087 0.880 10.2 0.0
3 0.371 0.104 0.055 16.3 0.0
4 0.698 0.367 0.254 735.6 132.0
5 0.629 0.896 0.945 16.3 0.0
6 0.658 0.913 0.120 10.2 0.4
